data_4311141
loop_
_publ_author_name
'Liang Zhao'
'Zhiqiang Xu'
'Hilde Grove'
'Victoria A. Milway'
'Louise N. Dawe'
'Tareque S. M. Abedin'
'Laurence K. Thompson'
'Timothy L. Kelly'
'Rosemary G. Harvey'
'David O. Miller'
'Laura Weeks'
'Joseph G. Shapter'
'Kenneth J. Pope'

_publ_section_title
;
 Supramolecular Mn(II) and Mn(II)/Mn(III) Grid Complexes with
 [Mn9(\m2-O)12] Core Structures. Structural, Magnetic, and Redox
 Properties and Surface Studies
;
_journal_name_full 'Inorganic Chemistry'
_journal_page_first 3812
_journal_page_last 3824
_journal_paper_doi 10.1021/ic030319v
_journal_volume 43
_journal_year 2004
_chemical_formula_sum 'C105 H127 Mn9 N71 O43'
_chemical_formula_weight 3566.24
_chemical_name_systematic
;
   ?
;
_space_group_IT_number 2
_symmetry_cell_setting triclinic
_symmetry_space_group_name_Hall '-P 1'
_symmetry_space_group_name_H-M 'P -1'
_atom_sites_solution_hydrogens geom
_atom_sites_solution_primary direct
_atom_sites_solution_secondary difmap
_audit_creation_method SHELXL-97
_cell_angle_alpha 105.7880(10)
_cell_angle_beta 101.547(2)
_cell_angle_gamma 91.1250(10)
_cell_formula_units_Z 2
_cell_length_a 18.1578(12)
_cell_length_b 18.2887(12)
_cell_length_c 26.7641(15)
_cell_measurement_temperature 296(2)
_cell_measurement_theta_max 25.7
_cell_volume 8353.6(9)
_computing_cell_refinement 'Bruker SAINT (Bruker, 1997)'
_computing_data_collection 'Bruker SMART (Bruker, 1997)'
_computing_data_reduction 'Bruker SAINT (Bruker, 1997)'
_computing_molecular_graphics 'teXsan for Windows (MSC, 1997)'
_computing_publication_material 'teXsan for Windows (MSC, 1997)'
_computing_structure_refinement 'SHELXL-97 (Sheldrick, 1997)'
_computing_structure_solution 'SHELXS-97 (Sheldrick, 1990)'
_diffrn_ambient_temperature 193(2)
_diffrn_detector_area_resol_mean 8.192
_diffrn_measured_fraction_theta_full 0.986
_diffrn_measured_fraction_theta_max 0.986
_diffrn_measurement_device_type 'Bruker PLATFORM diffractometer/SMART 1000 CCD area detector'
_diffrn_measurement_method '\w scans'
_diffrn_radiation_monochromator graphite
_diffrn_radiation_source 'rotating anode'
_diffrn_radiation_type MoK\a
_diffrn_radiation_wavelength 0.71073
_diffrn_reflns_av_R_equivalents 0.0521
_diffrn_reflns_av_sigmaI/netI 0.1242
_diffrn_reflns_limit_h_max 22
_diffrn_reflns_limit_h_min -21
_diffrn_reflns_limit_k_max 22
_diffrn_reflns_limit_k_min -22
_diffrn_reflns_limit_l_max 32
_diffrn_reflns_limit_l_min -32
_diffrn_reflns_number 42722
_diffrn_reflns_theta_full 25.74
_diffrn_reflns_theta_max 25.74
_diffrn_reflns_theta_min 1.26
_diffrn_standards_decay_% 0
_diffrn_standards_interval_time 0
_diffrn_standards_number 0
_exptl_absorpt_coefficient_mu 0.748
_exptl_absorpt_correction_T_max 0.78658
_exptl_absorpt_correction_T_min 0.67553
_exptl_absorpt_correction_type integration
_exptl_absorpt_process_details 'Bruker SHELXTL (Bruker, 1997)'
_exptl_crystal_colour 'red / brown'
_exptl_crystal_density_diffrn 1.418
_exptl_crystal_density_method 'not measured'
_exptl_crystal_description prism
_exptl_crystal_F_000 3646
_exptl_crystal_size_max 0.55
_exptl_crystal_size_mid 0.50
_exptl_crystal_size_min 0.45
_refine_diff_density_max 1.668
_refine_diff_density_min -1.317
_refine_diff_density_rms 0.184
_refine_ls_extinction_method none
_refine_ls_goodness_of_fit_ref 1.301
_refine_ls_hydrogen_treatment mixed
_refine_ls_matrix_type full
_refine_ls_number_parameters 1856
_refine_ls_number_reflns 31487
_refine_ls_number_restraints 0
_refine_ls_restrained_S_all 1.301
_refine_ls_R_factor_all 0.2259
_refine_ls_R_factor_gt 0.1342
_refine_ls_shift/su_max 0.007
_refine_ls_shift/su_mean 0.001
_refine_ls_structure_factor_coef Fsqd
_refine_ls_weighting_details 'calc w=1/[\s^2^(Fo^2^)+(0.2000P)^2^+0.0000P] where P=(Fo^2^+2Fc^2^)/3'
_refine_ls_weighting_scheme calc
_refine_ls_wR_factor_gt 0.3757
_refine_ls_wR_factor_ref 0.4293
_reflns_number_gt 14527
_reflns_number_total 31487
_reflns_threshold_expression >2sigma(I)
_cod_data_source_file ic030319v_3.cif
_cod_data_source_block shelxl(3)
_cod_database_code 4311141

loop_
_symmetry_equiv_pos_as_xyz
'x, y, z'
'-x, -y, -z'

loop_
_atom_site_label
_atom_site_type_symbol
_atom_site_fract_x
_atom_site_fract_y
_atom_site_fract_z
_atom_site_U_iso_or_equiv
_atom_site_adp_type
_atom_site_occupancy
_atom_site_symmetry_multiplicity
_atom_site_calc_flag
_atom_site_refinement_flags
_atom_site_disorder_assembly
_atom_site_disorder_group
Mn1 Mn 0.55037(11) 0.02245(11) 0.18689(9) 0.0701(6) Uani 1 1 d . . .
Mn2 Mn 0.49228(9) 0.21762(10) 0.26941(6) 0.0484(4) Uani 1 1 d . . .
Mn3 Mn 0.40305(10) 0.41074(11) 0.31386(7) 0.0588(5) Uani 1 1 d . . .
Mn4 Mn 0.37470(10) -0.09091(10) 0.20138(7) 0.0540(5) Uani 1 1 d . . .
Mn5 Mn 0.29860(9) 0.10656(9) 0.25672(5) 0.0444(4) Uani 1 1 d . . .
Mn6 Mn 0.20268(9) 0.29816(9) 0.26866(6) 0.0448(4) Uani 1 1 d . . .
Mn7 Mn 0.22593(10) -0.17594(10) 0.26276(6) 0.0502(4) Uani 1 1 d . . .
Mn8 Mn 0.12392(9) 0.01234(9) 0.28746(5) 0.0446(4) Uani 1 1 d . . .
Mn9 Mn 0.01544(9) 0.18734(9) 0.26505(6) 0.0449(4) Uani 1 1 d . . .
O1 O 0.5470(4) 0.1087(4) 0.2596(3) 0.061(2) Uani 1 1 d . . .
O2 O 0.4601(4) 0.3139(5) 0.3287(3) 0.058(2) Uani 1 1 d . . .
O3 O 0.3626(4) 0.0075(4) 0.2632(3) 0.0519(19) Uani 1 1 d . . .
O4 O 0.2648(4) 0.2154(4) 0.3003(2) 0.0471(18) Uani 1 1 d . . .
O5 O 0.2032(4) -0.0670(4) 0.3111(2) 0.0498(18) Uani 1 1 d . . .
O6 O 0.0812(4) 0.1259(4) 0.3138(2) 0.0457(17) Uani 1 1 d . . .
O7 O 0.4366(5) -0.0325(4) 0.1602(3) 0.063(2) Uani 1 1 d . . .
O8 O 0.2654(4) -0.1468(4) 0.1983(3) 0.0550(19) Uani 1 1 d . . .
O9 O 0.3838(4) 0.1627(4) 0.2271(3) 0.0481(17) Uani 1 1 d . . .
O10 O 0.1866(4) 0.0456(4) 0.2361(2) 0.0443(17) Uani 1 1 d . . .
O11 O 0.3029(4) 0.3575(4) 0.2562(3) 0.0546(19) Uani 1 1 d . . .
O12 O 0.0987(4) 0.2247(4) 0.2285(2) 0.0455(17) Uani 1 1 d . . .
O13 O 0.7237(11) 0.0115(10) 0.0625(5) 0.163(7) Uani 1 1 d . . .
O14 O 0.7714(11) -0.0841(10) 0.0494(5) 0.150(6) Uani 1 1 d . . .
O15 O 0.6546(10) -0.0893(15) 0.0208(6) 0.264(15) Uani 1 1 d . . .
O16 O 0.5430(7) -0.2597(6) 0.4243(4) 0.106(4) Uani 1 1 d . . .
O17 O 0.5850(10) -0.3448(8) 0.4608(5) 0.170(7) Uani 1 1 d . . .
O18 O 0.4671(11) -0.3415(11) 0.4334(6) 0.171(7) Uani 1 1 d . . .
O19 O 0.6100(6) 0.5385(7) 0.1582(5) 0.111(4) Uiso 1 1 d . . .
O20 O -0.0007(9) 0.2536(10) 0.9778(7) 0.171(6) Uiso 1 1 d . . .
O21 O 0.9573 1.0951 0.0173 0.144 Uiso 1 1 d . . .
O22 O 0.9324(8) 0.2514(8) 0.0724(6) 0.147(5) Uiso 1 1 d . . .
O23 O 0.1739(7) 0.7408(7) 0.4570(5) 0.123(4) Uiso 1 1 d . . .
O24 O 0.9840 0.9947 0.0144 0.148 Uiso 1 1 d . . .
O25 O 0.1731(9) 0.5803(9) 0.2277(7) 0.156(5) Uiso 1 1 d . . .
O26 O 0.5530(9) 0.2257(10) -0.0008(7) 0.173(6) Uiso 1 1 d . . .
O27 O 0.2317(9) 0.8832(9) 0.4738(6) 0.161(5) Uiso 1 1 d . . .
O28 O 0.8299(8) 0.7927(9) 0.0876(6) 0.154(5) Uiso 1 1 d . . .
O29 O 0.4517(8) 0.9669(9) 0.4971(6) 0.169(6) Uiso 1 1 d . . .
O30 O 0.5709(9) 0.9290(9) 0.4438(6) 0.163(6) Uiso 1 1 d . . .
O31 O 0.7562(11) 0.7469(12) 0.2596(8) 0.094(6) Uiso 0.50 1 d P . .
O32 O 0.9590(16) 0.5099(17) 0.4557(11) 0.145(10) Uiso 0.50 1 d P . .
O33 O 0.8244(16) 0.8243(17) 0.4031(11) 0.147(10) Uiso 0.50 1 d P . .
O34 O 0.7019(14) 0.4267(14) 0.4416(9) 0.108(7) Uiso 0.50 1 d P . .
O35 O 0.0750(15) 0.9474(16) 0.4508(11) 0.138(9) Uiso 0.50 1 d P . .
O36 O 0.8047(11) 0.3072(11) 0.1032(8) 0.206(7) Uiso 1 1 d . . .
O37 O 0.7081(12) 0.9911(13) 0.4306(9) 0.100(6) Uiso 0.50 1 d P . .
O38 O 0.0381(13) 0.6696(14) 0.4610(9) 0.116(7) Uiso 0.50 1 d P . .
O39 O 0.8134(13) 0.4475(13) 0.4910(9) 0.107(7) Uiso 0.50 1 d P . .
O40 O 0.7917(14) 0.4283(15) 0.4081(10) 0.120(8) Uiso 0.50 1 d P . .
O41 O 0.9297(14) 0.0702(15) 0.4090(10) 0.123(8) Uiso 0.50 1 d P . .
O42 O 0.0075(12) 0.2104(13) 0.4667(8) 0.101(6) Uiso 0.50 1 d P . .
O43 O 0.6520(14) 0.7564(15) 0.3701(10) 0.123(8) Uiso 0.50 1 d P . .
O44 O 0.6541(14) 0.7295(15) 0.3191(10) 0.122(8) Uiso 0.50 1 d P . .
O45 O 0.8879(10) 0.6157(11) 0.1213(8) 0.203(7) Uiso 1 1 d . . .
O46 O 0.374(2) 0.687(2) -0.0008(16) 0.220(16) Uiso 0.50 1 d P . .
O47 O 0.7619(19) 0.587(2) 0.1998(14) 0.182(13) Uiso 0.50 1 d P . .
O48 O 0.3718 0.2547 0.0376 0.123 Uiso 0.50 1 d P . .
O49 O -0.0023(14) 0.4016(15) 0.1427(11) 0.131(9) Uiso 0.50 1 d P . .
O50 O 0.9552 0.9002 0.0313 0.120 Uiso 1 1 d . . .
O51 O 0.7253(14) 0.9199(15) 0.3860(10) 0.130(8) Uiso 0.50 1 d P . .
O52 O 0.9401 0.8882 0.4691 0.190 Uiso 0.50 1 d P . .
O53 O 0.274(2) 0.616(2) 0.0789(15) 0.200(14) Uiso 0.50 1 d P . .
N1 N 0.6675 -0.2181 0.1464 0.141 Uiso 1 1 d . . .
N2 N 0.6024 -0.1026 0.1524 0.103 Uiso 1 1 d . . .
N3 N 0.6872(8) -0.1008(8) 0.2843(9) 0.142(7) Uani 1 1 d . . .
N4 N 0.6156(6) -0.0115(6) 0.2501(6) 0.081(4) Uani 1 1 d . . .
N5 N 0.6229(6) 0.0340(7) 0.3025(5) 0.075(3) Uani 1 1 d . . .
N6 N 0.5416(5) 0.2083(6) 0.3492(4) 0.061(3) Uani 1 1 d . . .
N7 N 0.4690(6) 0.3713(7) 0.4184(4) 0.070(3) Uani 1 1 d . . .
N8 N 0.4239(6) 0.4206(6) 0.3985(4) 0.067(3) Uani 1 1 d . . .
N9 N 0.3972(7) 0.4736(9) 0.4821(4) 0.109(5) Uani 1 1 d . . .
N10 N 0.3354(6) 0.5095(6) 0.3546(4) 0.070(3) Uani 1 1 d . . .
N11 N 0.2704(8) 0.6258(8) 0.4121(7) 0.104(5) Uani 1 1 d . . .
N12 N 0.4411(7) -0.2019(6) 0.1831(5) 0.076(3) Uani 1 1 d . . .
N13 N 0.5290(10) -0.3305(10) 0.1735(9) 0.121(6) Uani 1 1 d . . .
N14 N 0.5324(6) -0.1552(7) 0.3249(5) 0.090(4) Uani 1 1 d . . .
N15 N 0.4440(6) -0.1023(6) 0.2726(4) 0.062(3) Uani 1 1 d . . .
N16 N 0.4450(5) -0.0472(6) 0.3186(4) 0.065(3) Uani 1 1 d . . .
N17 N 0.3486(5) 0.1239(5) 0.3407(3) 0.049(2) Uani 1 1 d . . .
N18 N 0.2663(6) 0.2977(5) 0.3848(3) 0.060(3) Uani 1 1 d . . .
N19 N 0.2212(5) 0.3373(6) 0.3539(3) 0.055(2) Uani 1 1 d . . .
N20 N 0.2055(9) 0.4183(8) 0.4340(4) 0.112(5) Uani 1 1 d . . .
N21 N 0.1359(5) 0.4078(6) 0.2956(4) 0.059(2) Uani 1 1 d . . .
N22 N 0.0694(7) 0.5386(7) 0.3401(7) 0.091(4) Uani 1 1 d . . .
N23 N 0.3116(5) -0.2680(5) 0.2625(4) 0.057(2) Uani 1 1 d . . .
N24 N 0.4199(6) -0.3713(6) 0.2706(5) 0.070(3) Uani 1 1 d . . .
N25 N 0.4000(5) -0.1815(6) 0.3999(4) 0.063(3) Uani 1 1 d . . .
N26 N 0.2967(6) -0.1553(5) 0.3412(3) 0.058(2) Uani 1 1 d . . .
N27 N 0.2877(5) -0.0900(5) 0.3825(3) 0.056(2) Uani 1 1 d . . .
N28 N 0.1708(5) 0.0590(5) 0.3723(3) 0.045(2) Uani 1 1 d . . .
N29 N 0.0744(5) 0.2277(5) 0.3860(3) 0.051(2) Uani 1 1 d . . .
N30 N 0.0292(5) 0.2536(5) 0.3465(3) 0.045(2) Uani 1 1 d . . .
N31 N 0.0143(8) 0.3603(6) 0.4129(4) 0.088(4) Uani 1 1 d . . .
N32 N -0.0469(5) 0.2993(5) 0.2689(4) 0.054(2) Uani 1 1 d . . .
N33 N -0.1154(6) 0.4367(6) 0.2880(5) 0.069(3) Uani 1 1 d . . .
N34 N 0.6314(7) 0.1083(7) 0.1672(5) 0.081(3) Uani 1 1 d . . .
N35 N 0.7210(10) 0.2030(9) 0.1366(8) 0.125(6) Uani 1 1 d . . .
N36 N 0.5062(9) 0.0909(8) 0.0402(4) 0.107(5) Uani 1 1 d . . .
N37 N 0.5058(7) 0.0341(6) 0.1093(4) 0.074(3) Uani 1 1 d . . .
N38 N 0.4356(7) -0.0052(6) 0.0796(4) 0.078(3) Uani 1 1 d . . .
N39 N 0.3061(6) -0.1064(6) 0.1228(4) 0.059(2) Uani 1 1 d . . .
N40 N 0.1528(6) -0.2085(6) 0.1438(4) 0.063(3) Uani 1 1 d . . .
N41 N 0.1428(6) -0.2202(5) 0.1925(3) 0.058(2) Uani 1 1 d . . .
N42 N 0.0243(6) -0.2853(8) 0.1425(4) 0.087(4) Uani 1 1 d . . .
N43 N 0.1225(6) -0.2379(5) 0.2809(4) 0.056(2) Uani 1 1 d . . .
N44 N -0.0068(8) -0.3154(7) 0.2907(5) 0.088(4) Uani 1 1 d . . .
N45 N 0.5931(5) 0.2980(5) 0.2614(4) 0.057(2) Uani 1 1 d . . .
N46 N 0.6999(6) 0.3912(7) 0.2382(6) 0.093(4) Uani 1 1 d . . .
N47 N 0.5039(6) 0.2760(8) 0.1243(4) 0.090(4) Uani 1 1 d . . .
N48 N 0.4737(5) 0.2311(5) 0.1901(3) 0.051(2) Uani 1 1 d . . .
N49 N 0.4089(5) 0.1951(5) 0.1535(3) 0.054(2) Uani 1 1 d . . .
N50 N 0.2547(5) 0.0900(5) 0.1725(3) 0.042(2) Uani 1 1 d . . .
N51 N 0.0885(5) -0.0147(5) 0.1672(3) 0.051(2) Uani 1 1 d . . .
N52 N 0.0611(5) -0.0321(5) 0.2084(3) 0.048(2) Uani 1 1 d . . .
N53 N -0.0371(5) -0.1079(6) 0.1420(3) 0.060(3) Uani 1 1 d . . .
N54 N 0.0171(6) -0.0660(6) 0.2862(3) 0.061(3) Uani 1 1 d . . .
N55 N -0.1151(8) -0.1590(7) 0.2700(6) 0.089(4) Uani 1 1 d . . .
N56 N 0.5184(6) 0.4790(6) 0.3240(4) 0.064(3) Uani 1 1 d . . .
N57 N 0.6476(6) 0.5605(9) 0.3265(6) 0.104(5) Uani 1 1 d . . .
N58 N 0.4789(6) 0.4682(6) 0.1843(5) 0.073(3) Uani 1 1 d . . .
N59 N 0.4140(5) 0.4267(6) 0.2405(4) 0.059(2) Uani 1 1 d . . .
N60 N 0.3576(6) 0.3936(6) 0.1945(4) 0.059(2) Uani 1 1 d . . .
N61 N 0.1874(5) 0.2850(5) 0.1841(3) 0.048(2) Uani 1 1 d . . .
N62 N 0.0171(5) 0.1673(6) 0.1475(3) 0.056(2) Uani 1 1 d . . .
N63 N -0.0222(5) 0.1421(5) 0.1805(3) 0.049(2) Uani 1 1 d . . .
N64 N -0.1037(6) 0.0627(7) 0.1056(3) 0.073(3) Uani 1 1 d . . .
N65 N -0.0860(5) 0.0999(5) 0.2473(3) 0.052(2) Uani 1 1 d . . .
N66 N -0.2052(6) -0.0124(6) 0.2158(4) 0.073(3) Uani 1 1 d . . .
N67 N 0.7079(9) -0.0608(15) 0.0419(6) 0.118(7) Uani 1 1 d . . .
N68 N 0.5337(10) -0.3174(10) 0.4406(5) 0.106(5) Uani 1 1 d . . .
N69 N 0.8070(8) 0.2384(9) 0.3158(6) 0.112(5) Uiso 1 1 d . . .
N70 N 0.7527(14) 0.4390(13) 0.4437(9) 0.176(8) Uiso 1 1 d . . .
N71 N 0.9994 0.9357 0.0098 0.143 Uiso 1 1 d . . .
C1 C 0.5823 -0.1437 0.0989 0.139 Uiso 1 1 d . . .
C2 C 0.6268 -0.2220 0.0979 0.099 Uiso 1 1 d . . .
C3 C 0.6811 -0.1878 0.1884 0.099 Uiso 1 1 d . . .
C4 C 0.6410 -0.1228 0.1927 0.118 Uiso 1 1 d . . .
C5 C 0.6506(8) -0.0799(10) 0.2420(9) 0.117(7) Uani 1 1 d . . .
C6 C 0.5858(6) 0.0938(8) 0.3032(6) 0.069(4) Uani 1 1 d . . .
C7 C 0.5826(7) 0.1495(8) 0.3538(5) 0.070(4) Uani 1 1 d . . .
C8 C 0.6212(8) 0.1448(11) 0.4031(7) 0.098(5) Uani 1 1 d . . .
C9 C 0.6124(10) 0.2024(14) 0.4477(6) 0.124(7) Uani 1 1 d . . .
C10 C 0.5680(8) 0.2607(10) 0.4420(4) 0.090(5) Uani 1 1 d . . .
C11 C 0.5326(7) 0.2617(8) 0.3924(5) 0.068(4) Uani 1 1 d . . .
C12 C 0.4836(7) 0.3201(8) 0.3783(5) 0.064(3) Uani 1 1 d . . .
C13 C 0.3909(8) 0.4707(9) 0.4314(5) 0.079(4) Uani 1 1 d . . .
C14 C 0.3453(8) 0.5223(9) 0.4077(5) 0.076(4) Uani 1 1 d . . .
C15 C 0.2944(8) 0.5531(8) 0.3313(6) 0.071(4) Uani 1 1 d . . .
C16 C 0.2613(9) 0.6108(10) 0.3620(9) 0.097(5) Uani 1 1 d . . .
C17 C 0.3136(10) 0.5821(9) 0.4355(6) 0.093(5) Uani 1 1 d . . .
C18 C 0.4407(9) -0.2522(9) 0.1392(7) 0.088(4) Uani 1 1 d . . .
C19 C 0.4839(12) -0.3170(10) 0.1347(10) 0.114(7) Uani 1 1 d . . .
C20 C 0.5327(9) -0.2769(11) 0.2195(10) 0.108(6) Uani 1 1 d . . .
C21 C 0.4887(7) -0.2138(8) 0.2266(7) 0.073(4) Uani 1 1 d . . .
C22 C 0.4888(6) -0.1530(8) 0.2786(6) 0.069(4) Uani 1 1 d . . .
C23 C 0.4005(6) 0.0075(6) 0.3102(4) 0.051(3) Uani 1 1 d . . .
C24 C 0.3943(6) 0.0757(7) 0.3562(4) 0.056(3) Uani 1 1 d . . .
C25 C 0.4282(8) 0.0861(8) 0.4069(5) 0.078(4) Uani 1 1 d . . .
C26 C 0.4173(8) 0.1494(8) 0.4443(5) 0.082(4) Uani 1 1 d . . .
C27 C 0.3713(8) 0.2024(8) 0.4295(4) 0.073(4) Uani 1 1 d . . .
C28 C 0.3371(6) 0.1863(7) 0.3758(4) 0.054(3) Uani 1 1 d . . .
C29 C 0.2845(6) 0.2381(7) 0.3533(4) 0.054(3) Uani 1 1 d . . .
C30 C 0.1916(8) 0.3949(7) 0.3811(5) 0.066(3) Uani 1 1 d . . .
C31 C 0.1457(7) 0.4379(7) 0.3487(5) 0.059(3) Uani 1 1 d . . .
C32 C 0.0927(8) 0.4426(7) 0.2650(5) 0.070(3) Uani 1 1 d . . .
C33 C 0.0578(9) 0.5072(9) 0.2874(8) 0.090(5) Uani 1 1 d . . .
C34 C 0.1095(8) 0.5006(8) 0.3681(6) 0.078(4) Uani 1 1 d . . .
C35 C 0.3182(7) -0.3254(7) 0.2194(4) 0.058(3) Uani 1 1 d . . .
C36 C 0.3733(7) -0.3763(7) 0.2240(5) 0.064(3) Uani 1 1 d . . .
C37 C 0.4130(7) -0.3158(7) 0.3111(5) 0.061(3) Uani 1 1 d . . .
C38 C 0.3598(6) -0.2627(6) 0.3076(4) 0.051(3) Uani 1 1 d . . .
C39 C 0.3526(6) -0.1973(6) 0.3535(4) 0.047(3) Uani 1 1 d . . .
C40 C 0.2393(6) -0.0501(6) 0.3615(4) 0.047(3) Uani 1 1 d . . .
C41 C 0.2201(6) 0.0208(6) 0.3968(4) 0.050(3) Uani 1 1 d . . .
C42 C 0.2555(8) 0.0510(7) 0.4497(4) 0.072(4) Uani 1 1 d . . .
C43 C 0.2361(10) 0.1218(8) 0.4772(4) 0.094(5) Uani 1 1 d . . .
C44 C 0.1829(9) 0.1580(7) 0.4515(4) 0.076(4) Uani 1 1 d . . .
C45 C 0.1526(7) 0.1264(6) 0.3994(4) 0.054(3) Uani 1 1 d . . .
C46 C 0.0974(7) 0.1616(6) 0.3642(4) 0.050(3) Uani 1 1 d . . .
C47 C 0.0021(7) 0.3193(6) 0.3617(4) 0.058(3) Uani 1 1 d . . .
C48 C -0.0432(6) 0.3463(6) 0.3190(5) 0.049(3) Uani 1 1 d . . .
C49 C -0.0863(7) 0.3225(8) 0.2287(4) 0.062(3) Uani 1 1 d . . .
C50 C -0.1194(7) 0.3946(8) 0.2388(6) 0.073(4) Uani 1 1 d . . .
C51 C -0.0786(7) 0.4141(7) 0.3271(5) 0.063(3) Uani 1 1 d . . .
C52 C 0.6946(8) 0.1466(9) 0.1997(7) 0.086(5) Uani 1 1 d . . .
C53 C 0.7370(10) 0.1922(11) 0.1849(9) 0.107(6) Uani 1 1 d . . .
C54 C 0.6554(12) 0.1650(11) 0.1020(7) 0.117(6) Uani 1 1 d . . .
C55 C 0.6086(10) 0.1175(8) 0.1186(7) 0.087(5) Uani 1 1 d . . .
C56 C 0.5369(9) 0.0793(8) 0.0862(6) 0.088(5) Uani 1 1 d . . .
C57 C 0.4054(7) -0.0371(7) 0.1098(5) 0.064(3) Uani 1 1 d . . .
C58 C 0.3333(8) -0.0787(7) 0.0871(4) 0.066(3) Uani 1 1 d . . .
C59 C 0.2923(9) -0.0917(9) 0.0370(5) 0.085(4) Uani 1 1 d . . .
C60 C 0.2230(11) -0.1326(10) 0.0207(5) 0.108(6) Uani 1 1 d . . .
C61 C 0.1954(8) -0.1598(8) 0.0567(5) 0.075(4) Uani 1 1 d . . .
C62 C 0.2381(7) -0.1468(7) 0.1083(4) 0.061(3) Uani 1 1 d . . .
C63 C 0.2180(7) -0.1698(7) 0.1523(4) 0.055(3) Uani 1 1 d . . .
C64 C 0.0788(7) -0.2584(7) 0.1888(5) 0.063(3) Uani 1 1 d . . .
C65 C 0.0659(7) -0.2702(6) 0.2391(4) 0.053(3) Uani 1 1 d . . .
C66 C 0.1126(8) -0.2460(7) 0.3275(5) 0.075(4) Uani 1 1 d . . .
C67 C 0.0462(10) -0.2846(9) 0.3318(8) 0.096(5) Uani 1 1 d . . .
C68 C 0.0037(8) -0.3068(8) 0.2430(6) 0.080(4) Uani 1 1 d . . .
C69 C 0.6508(7) 0.3317(9) 0.2986(5) 0.074(4) Uani 1 1 d . . .
C70 C 0.7070(7) 0.3791(11) 0.2856(7) 0.093(5) Uani 1 1 d . . .
C71 C 0.6386(8) 0.3541(9) 0.2010(6) 0.080(4) Uani 1 1 d . . .
C72 C 0.5855(6) 0.3090(7) 0.2120(5) 0.058(3) Uani 1 1 d . . .
C73 C 0.5166(7) 0.2691(7) 0.1716(5) 0.059(3) Uani 1 1 d . . .
C74 C 0.3678(6) 0.1622(6) 0.1764(4) 0.045(3) Uani 1 1 d . . .
C75 C 0.2960(6) 0.1186(7) 0.1440(4) 0.051(3) Uani 1 1 d . . .
C76 C 0.2718(7) 0.1060(9) 0.0904(4) 0.079(4) Uani 1 1 d . . .
C77 C 0.2015(7) 0.0630(10) 0.0653(4) 0.090(5) Uani 1 1 d . . .
C78 C 0.1612(7) 0.0365(9) 0.0952(4) 0.080(4) Uani 1 1 d . . .
C79 C 0.1899(6) 0.0515(7) 0.1491(4) 0.050(3) Uani 1 1 d . . .
C80 C 0.1515(6) 0.0253(6) 0.1861(3) 0.041(2) Uani 1 1 d . . .
C81 C -0.0009(6) -0.0802(7) 0.1914(4) 0.054(3) Uani 1 1 d . . .
C82 C -0.0267(6) -0.0989(6) 0.2365(4) 0.047(3) Uani 1 1 d . . .
C83 C -0.0067(9) -0.0830(8) 0.3261(5) 0.075(4) Uani 1 1 d . . .
C84 C -0.0735(10) -0.1271(9) 0.3180(6) 0.087(5) Uani 1 1 d . . .
C85 C -0.0925(8) -0.1446(7) 0.2285(5) 0.068(3) Uani 1 1 d . . .
C86 C 0.5714(8) 0.5072(9) 0.3685(6) 0.081(4) Uani 1 1 d . . .
C87 C 0.6356(9) 0.5461(10) 0.3707(7) 0.098(5) Uani 1 1 d . . .
C88 C 0.5976(9) 0.5339(11) 0.2810(8) 0.105(6) Uani 1 1 d . . .
C89 C 0.5312(6) 0.4925(6) 0.2815(6) 0.061(3) Uani 1 1 d . . .
C90 C 0.4724(7) 0.4609(7) 0.2317(6) 0.067(3) Uani 1 1 d . . .
C91 C 0.3033(6) 0.3590(6) 0.2076(4) 0.051(3) Uani 1 1 d . . .
C92 C 0.2396(6) 0.3180(7) 0.1674(4) 0.058(3) Uani 1 1 d . . .
C93 C 0.2340(9) 0.3105(9) 0.1126(5) 0.092(5) Uani 1 1 d . . .
C94 C 0.1692(9) 0.2671(12) 0.0775(6) 0.114(7) Uani 1 1 d . . .
C95 C 0.1198(8) 0.2307(10) 0.0953(5) 0.087(5) Uani 1 1 d . . .
C96 C 0.1283(6) 0.2415(7) 0.1495(4) 0.055(3) Uani 1 1 d . . .
C97 C 0.0770(6) 0.2096(6) 0.1767(4) 0.047(3) Uani 1 1 d . . .
C98 C -0.0784(6) 0.0916(7) 0.1571(5) 0.054(3) Uani 1 1 d . . .
C99 C -0.1156(6) 0.0668(6) 0.1966(4) 0.047(3) Uani 1 1 d . . .
C100 C -0.1157(6) 0.0784(6) 0.2836(4) 0.052(3) Uani 1 1 d . . .
C101 C -0.1761(7) 0.0225(7) 0.2668(5) 0.064(3) Uani 1 1 d . . .
C102 C -0.1746(7) 0.0119(8) 0.1815(5) 0.065(3) Uani 1 1 d . . .
C103 C 0.8070(10) 0.2380(11) 0.3528(8) 0.107(6) Uiso 1 1 d . . .
C104 C 0.1662(13) 0.5456(14) 0.1848(10) 0.143(8) Uiso 1 1 d . . .
C105 C 0.8086 0.2321 0.4063 0.186 Uiso 1 1 d . . .
H1 H 0.6929 -0.0685 0.3202 0.179 Uiso 1 1 d . . .
H2 H 0.7107 -0.1472 0.2786 0.179 Uiso 1 1 d . . .
H3 H 0.3721 0.5118 0.5024 0.122 Uiso 1 1 d . . .
H4 H 0.4279 0.4415 0.4973 0.122 Uiso 1 1 d . . .
H5 H 0.5313 -0.1190 0.3559 0.105 Uiso 1 1 d . . .
H6 H 0.5658 -0.1961 0.3239 0.105 Uiso 1 1 d . . .
H7 H 0.2356 0.3888 0.4539 0.124 Uiso 1 1 d . . .
H8 H 0.1810 0.4592 0.4517 0.124 Uiso 1 1 d . . .
H9 H 0.3966 -0.1364 0.4269 0.077 Uiso 1 1 d . . .
H10 H 0.4380 -0.2147 0.4059 0.077 Uiso 1 1 d . . .
H11 H 0.0426 0.3424 0.4392 0.102 Uiso 1 1 d . . .
H12 H -0.0084 0.4080 0.4212 0.102 Uiso 1 1 d . . .
H13 H 0.4586 0.0663 0.0201 0.133 Uiso 1 1 d . . .
H14 H 0.5316 0.1251 0.0260 0.133 Uiso 1 1 d . . .
H15 H -0.0198 -0.3138 0.1426 0.103 Uiso 1 1 d . . .
H16 H 0.0325 -0.2781 0.1100 0.103 Uiso 1 1 d . . .
H17 H 0.4587 0.2518 0.0988 0.108 Uiso 1 1 d . . .
H18 H 0.5387 0.3045 0.1131 0.108 Uiso 1 1 d . . .
H19 H -0.0805 -0.1417 0.1335 0.076 Uiso 1 1 d . . .
H20 H -0.0185 -0.0941 0.1147 0.076 Uiso 1 1 d . . .
H21 H 0.5225 0.4939 0.1809 0.086 Uiso 1 1 d . . .
H22 H 0.4389 0.4480 0.1544 0.086 Uiso 1 1 d . . .
H23 H -0.1435 0.0239 0.0913 0.088 Uiso 1 1 d . . .
H24 H -0.0778 0.0778 0.0810 0.088 Uiso 1 1 d . . .
H25 H 0.5510 -0.1303 0.0703 0.166 Uiso 1 1 d . . .
H26 H 0.6240 -0.2639 0.0673 0.118 Uiso 1 1 d . . .
H27 H 0.7133 -0.2023 0.2161 0.119 Uiso 1 1 d . . .
H28 H 0.6521 0.1051 0.4057 0.117 Uiso 1 1 d . . .
H29 H 0.6353 0.1958 0.4810 0.144 Uiso 1 1 d . . .
H30 H 0.5625 0.2991 0.4722 0.110 Uiso 1 1 d . . .
H31 H 0.2853 0.5435 0.2930 0.086 Uiso 1 1 d . . .
H32 H 0.2283 0.6413 0.3440 0.123 Uiso 1 1 d . . .
H33 H 0.3183 0.5896 0.4740 0.113 Uiso 1 1 d . . .
H34 H 0.4100 -0.2467 0.1072 0.106 Uiso 1 1 d . . .
H35 H 0.4795 -0.3507 0.0978 0.137 Uiso 1 1 d . . .
H36 H 0.5684 -0.2814 0.2514 0.130 Uiso 1 1 d . . .
H37 H 0.4606 0.0486 0.4175 0.097 Uiso 1 1 d . . .
H38 H 0.4444 0.1587 0.4810 0.100 Uiso 1 1 d . . .
H39 H 0.3617 0.2486 0.4551 0.087 Uiso 1 1 d . . .
H40 H 0.0860 0.4258 0.2282 0.083 Uiso 1 1 d . . .
H41 H 0.0260 0.5320 0.2656 0.098 Uiso 1 1 d . . .
H42 H 0.1138 0.5204 0.4054 0.097 Uiso 1 1 d . . .
H43 H 0.2834 -0.3325 0.1860 0.067 Uiso 1 1 d . . .
H44 H 0.3772 -0.4167 0.1941 0.080 Uiso 1 1 d . . .
H45 H 0.4450 -0.3109 0.3449 0.075 Uiso 1 1 d . . .
H46 H 0.2899 0.0242 0.4673 0.092 Uiso 1 1 d . . .
H47 H 0.2577 0.1433 0.5141 0.112 Uiso 1 1 d . . .
H48 H 0.1674 0.2056 0.4706 0.095 Uiso 1 1 d . . .
H49 H -0.0904 0.2937 0.1938 0.071 Uiso 1 1 d . . .
H50 H -0.1454 0.4086 0.2096 0.087 Uiso 1 1 d . . .
H51 H -0.0773 0.4441 0.3622 0.079 Uiso 1 1 d . . .
H52 H 0.7091 0.1401 0.2338 0.098 Uiso 1 1 d . . .
H53 H 0.7821 0.2162 0.2066 0.126 Uiso 1 1 d . . .
H54 H 0.6368 0.1763 0.0687 0.146 Uiso 1 1 d . . .
H55 H 0.3135 -0.0723 0.0122 0.097 Uiso 1 1 d . . .
H56 H 0.1985 -0.1412 -0.0146 0.125 Uiso 1 1 d . . .
H57 H 0.1493 -0.1891 0.0464 0.090 Uiso 1 1 d . . .
H58 H 0.1553 -0.2257 0.3576 0.082 Uiso 1 1 d . . .
H59 H 0.0437 -0.2872 0.3661 0.109 Uiso 1 1 d . . .
H60 H -0.0334 -0.3270 0.2115 0.097 Uiso 1 1 d . . .
H61 H 0.6566 0.3287 0.3347 0.093 Uiso 1 1 d . . .
H62 H 0.7510 0.3979 0.3129 0.113 Uiso 1 1 d . . .
H63 H 0.6303 0.3615 0.1671 0.096 Uiso 1 1 d . . .
H64 H 0.3005 0.1273 0.0706 0.092 Uiso 1 1 d . . .
H65 H 0.1844 0.0523 0.0281 0.109 Uiso 1 1 d . . .
H66 H 0.1135 0.0066 0.0801 0.092 Uiso 1 1 d . . .
H67 H 0.0207 -0.0633 0.3610 0.097 Uiso 1 1 d . . .
H68 H -0.0934 -0.1366 0.3466 0.108 Uiso 1 1 d . . .
H69 H -0.1196 -0.1691 0.1934 0.086 Uiso 1 1 d . . .
H70 H 0.5612 0.5008 0.4019 0.097 Uiso 1 1 d . . .
H71 H 0.6734 0.5622 0.4018 0.115 Uiso 1 1 d . . .
H72 H 0.6055 0.5430 0.2490 0.129 Uiso 1 1 d . . .
H73 H 0.2715 0.3313 0.0993 0.101 Uiso 1 1 d . . .
H74 H 0.1638 0.2634 0.0405 0.123 Uiso 1 1 d . . .
H75 H 0.0790 0.1999 0.0706 0.107 Uiso 1 1 d . . .
H76 H -0.0960 0.1020 0.3205 0.062 Uiso 1 1 d . . .
H77 H -0.2004 0.0098 0.2925 0.082 Uiso 1 1 d . . .
H78 H -0.1954 -0.0082 0.1444 0.076 Uiso 1 1 d . . .
H79 H 0.1519 0.4886 0.1759 0.192 Uiso 1 1 d . . .
H80 H 0.1223 0.5571 0.1563 0.192 Uiso 1 1 d . . .
H81 H 0.2080 0.5460 0.1664 0.192 Uiso 1 1 d . . .
H82 H 0.7820 0.1999 0.4130 0.212 Uiso 1 1 d . . .
H83 H 0.8616 0.2426 0.4288 0.212 Uiso 1 1 d . . .
H84 H 0.7904 0.2882 0.4276 0.212 Uiso 1 1 d . . .

loop_
_atom_site_aniso_label
_atom_site_aniso_U_11
_atom_site_aniso_U_22
_atom_site_aniso_U_33
_atom_site_aniso_U_23
_atom_site_aniso_U_13
_atom_site_aniso_U_12
Mn1 0.0672(12) 0.0559(12) 0.0890(15) 0.0151(11) 0.0275(11) 0.0126(10)
Mn2 0.0489(9) 0.0514(10) 0.0407(9) 0.0133(8) -0.0014(7) 0.0108(8)
Mn3 0.0610(11) 0.0551(12) 0.0547(11) 0.0096(9) 0.0080(8) 0.0048(9)
Mn4 0.0618(11) 0.0501(11) 0.0480(10) 0.0143(8) 0.0056(8) 0.0110(8)
Mn5 0.0552(10) 0.0465(10) 0.0259(8) 0.0117(7) -0.0066(6) 0.0063(7)
Mn6 0.0585(10) 0.0444(10) 0.0304(8) 0.0128(7) 0.0036(7) 0.0056(7)
Mn7 0.0650(11) 0.0451(10) 0.0374(9) 0.0104(8) 0.0044(7) 0.0157(8)
Mn8 0.0670(11) 0.0397(9) 0.0235(7) 0.0088(7) 0.0010(7) 0.0133(8)
Mn9 0.0601(10) 0.0443(10) 0.0310(8) 0.0131(7) 0.0069(7) 0.0111(8)
O1 0.053(5) 0.055(5) 0.071(5) 0.019(4) 0.002(4) 0.016(4)
O2 0.058(5) 0.064(5) 0.043(4) 0.010(4) -0.005(3) 0.008(4)
O3 0.061(5) 0.052(5) 0.038(4) 0.015(4) -0.004(3) 0.011(4)
O4 0.064(4) 0.051(4) 0.021(3) 0.010(3) -0.003(3) -0.002(3)
O5 0.067(5) 0.051(5) 0.033(4) 0.017(3) 0.006(3) 0.020(4)
O6 0.073(5) 0.038(4) 0.023(3) 0.005(3) 0.005(3) 0.016(3)
O7 0.076(5) 0.053(5) 0.057(5) 0.007(4) 0.018(4) 0.014(4)
O8 0.067(5) 0.044(4) 0.048(4) 0.010(4) 0.004(4) 0.003(4)
O9 0.055(4) 0.051(4) 0.037(4) 0.015(3) 0.001(3) 0.010(3)
O10 0.053(4) 0.046(4) 0.030(4) 0.011(3) 0.000(3) 0.008(3)
O11 0.066(5) 0.055(5) 0.041(4) 0.016(4) 0.003(3) -0.006(4)
O12 0.061(4) 0.055(5) 0.022(3) 0.019(3) 0.002(3) 0.007(3)
O13 0.246(19) 0.142(13) 0.067(8) 0.025(9) -0.036(9) -0.025(14)
O14 0.194(16) 0.193(17) 0.073(8) 0.042(9) 0.044(10) 0.033(13)
O15 0.174(15) 0.51(4) 0.094(10) 0.115(16) -0.032(10) -0.19(2)
O16 0.147(10) 0.068(7) 0.089(8) 0.031(6) -0.020(6) -0.013(7)
O17 0.228(17) 0.127(11) 0.093(9) -0.016(8) -0.050(10) 0.082(12)
O18 0.167(15) 0.23(2) 0.112(11) 0.035(12) 0.027(11) 0.019(15)
N3 0.089(10) 0.095(10) 0.32(2) 0.141(14) 0.094(12) 0.046(8)
N4 0.069(7) 0.045(7) 0.151(12) 0.050(8) 0.040(7) 0.020(5)
N5 0.064(7) 0.077(8) 0.097(9) 0.048(7) 0.015(6) 0.027(6)
N6 0.063(6) 0.058(6) 0.057(6) 0.018(5) -0.003(5) 0.016(5)
N7 0.059(6) 0.086(8) 0.047(6) 0.003(6) -0.009(5) 0.015(6)
N8 0.073(7) 0.067(7) 0.044(6) -0.011(5) 0.014(5) 0.001(6)
N9 0.103(10) 0.163(14) 0.045(7) 0.003(8) 0.006(6) 0.057(9)
N10 0.062(7) 0.068(7) 0.077(8) 0.017(6) 0.015(5) 0.016(6)
N11 0.098(10) 0.079(10) 0.114(12) -0.015(9) 0.035(9) 0.007(8)
N12 0.093(8) 0.054(7) 0.092(9) 0.023(7) 0.036(7) 0.022(6)
N13 0.122(14) 0.109(13) 0.166(17) 0.053(13) 0.084(13) 0.041(11)
N14 0.076(8) 0.080(8) 0.121(10) 0.052(8) 0.001(7) 0.020(6)
N15 0.069(7) 0.047(6) 0.069(7) 0.028(6) 0.000(5) 0.003(5)
N16 0.061(6) 0.064(7) 0.069(7) 0.033(6) -0.009(5) 0.012(5)
N17 0.065(6) 0.050(6) 0.029(4) 0.014(4) -0.004(4) 0.005(5)
N18 0.101(8) 0.042(6) 0.025(5) 0.002(4) -0.001(5) 0.004(5)
N19 0.077(6) 0.054(6) 0.033(5) 0.008(5) 0.010(4) -0.006(5)
N20 0.173(14) 0.108(11) 0.047(7) 0.000(7) 0.032(8) 0.061(10)
N21 0.060(6) 0.060(6) 0.063(6) 0.029(6) 0.014(5) 0.013(5)
N22 0.080(8) 0.052(8) 0.146(13) 0.034(9) 0.024(9) 0.008(6)
N23 0.072(6) 0.053(6) 0.052(6) 0.027(5) 0.009(5) 0.018(5)
N24 0.069(7) 0.064(7) 0.086(8) 0.037(7) 0.015(6) 0.023(6)
N25 0.072(7) 0.064(7) 0.050(6) 0.022(5) -0.003(5) 0.025(5)
N26 0.078(7) 0.048(6) 0.047(5) 0.020(5) 0.002(5) 0.015(5)
N27 0.076(6) 0.044(6) 0.043(5) 0.011(5) 0.004(5) 0.022(5)
N28 0.072(6) 0.032(5) 0.026(4) 0.008(4) -0.002(4) 0.007(4)
N29 0.082(7) 0.040(5) 0.029(4) 0.007(4) 0.007(4) 0.024(5)
N30 0.059(5) 0.044(5) 0.037(5) 0.017(4) 0.011(4) 0.012(4)
N31 0.168(12) 0.049(7) 0.054(6) 0.023(6) 0.028(7) 0.043(7)
N32 0.061(6) 0.056(6) 0.060(6) 0.034(5) 0.022(5) 0.018(5)
N33 0.080(7) 0.047(6) 0.081(8) 0.029(6) 0.005(6) 0.018(5)
N34 0.091(9) 0.067(8) 0.098(9) 0.023(7) 0.046(7) 0.023(7)
N35 0.123(13) 0.081(11) 0.166(16) -0.007(12) 0.080(13) -0.017(9)
N36 0.169(13) 0.097(10) 0.044(7) 0.000(7) 0.033(7) -0.043(9)
N37 0.105(9) 0.060(7) 0.054(6) 0.002(6) 0.029(6) -0.003(6)
N38 0.109(9) 0.063(7) 0.058(6) 0.003(6) 0.032(6) -0.014(7)
N39 0.073(7) 0.055(6) 0.046(5) 0.012(5) 0.008(5) 0.009(5)
N40 0.076(7) 0.069(7) 0.041(5) 0.016(5) 0.005(5) 0.005(6)
N41 0.082(7) 0.050(6) 0.037(5) 0.010(4) 0.004(5) 0.007(5)
N42 0.071(7) 0.112(10) 0.065(7) 0.016(7) -0.003(6) -0.006(7)
N43 0.088(7) 0.040(5) 0.043(5) 0.011(4) 0.021(5) 0.024(5)
N44 0.103(10) 0.083(9) 0.086(9) 0.048(8) 0.005(7) 0.003(7)
N45 0.054(6) 0.056(6) 0.053(6) 0.008(5) 0.005(5) 0.013(5)
N46 0.056(7) 0.077(9) 0.126(11) 0.000(8) 0.014(7) -0.004(6)
N47 0.086(8) 0.119(11) 0.067(7) 0.040(8) 0.003(6) -0.020(7)
N48 0.047(5) 0.064(6) 0.044(5) 0.021(5) 0.002(4) 0.010(5)
N49 0.060(6) 0.057(6) 0.038(5) 0.012(5) -0.002(4) 0.000(5)
N50 0.054(5) 0.041(5) 0.025(4) 0.008(4) -0.002(4) -0.002(4)
N51 0.069(6) 0.050(6) 0.024(4) 0.004(4) -0.004(4) -0.004(5)
N52 0.062(6) 0.053(6) 0.026(4) 0.009(4) 0.005(4) 0.016(5)
N53 0.062(6) 0.075(7) 0.038(5) 0.015(5) 0.002(4) -0.010(5)
N54 0.090(7) 0.061(6) 0.039(5) 0.020(5) 0.021(5) 0.024(5)
N55 0.125(11) 0.059(8) 0.107(10) 0.035(8) 0.059(9) 0.016(7)
N56 0.068(7) 0.062(7) 0.060(6) 0.012(6) 0.014(5) 0.014(5)
N57 0.040(7) 0.134(13) 0.128(12) 0.030(11) 0.004(7) 0.006(7)
N58 0.060(6) 0.079(8) 0.090(8) 0.030(7) 0.030(6) 0.017(5)
N59 0.053(6) 0.061(6) 0.072(7) 0.026(6) 0.023(5) 0.015(5)
N60 0.069(6) 0.061(7) 0.057(6) 0.027(5) 0.019(5) 0.017(5)
N61 0.058(6) 0.053(6) 0.035(5) 0.017(4) 0.010(4) 0.006(4)
N62 0.061(6) 0.074(7) 0.030(4) 0.018(5) 0.000(4) -0.006(5)
N63 0.062(6) 0.052(6) 0.030(4) 0.016(4) -0.004(4) -0.002(5)
N64 0.083(7) 0.101(9) 0.024(5) 0.013(5) -0.006(4) -0.025(6)
N65 0.070(6) 0.051(6) 0.035(5) 0.013(4) 0.013(4) 0.011(5)
N66 0.083(8) 0.074(8) 0.067(7) 0.025(6) 0.018(6) -0.004(6)
N67 0.070(9) 0.23(2) 0.054(9) 0.058(12) -0.001(7) -0.025(13)
N68 0.104(12) 0.116(14) 0.063(8) -0.014(9) -0.010(8) 0.038(11)
C5 0.065(10) 0.090(12) 0.24(2) 0.108(15) 0.053(12) 0.008(8)
C6 0.046(7) 0.087(10) 0.091(10) 0.067(9) -0.002(6) 0.017(6)
C7 0.064(8) 0.092(10) 0.054(8) 0.031(8) -0.003(6) 0.032(7)
C8 0.075(10) 0.146(16) 0.088(11) 0.069(12) -0.003(8) 0.034(10)
C9 0.099(13) 0.20(2) 0.057(10) 0.042(12) -0.024(9) 0.044(14)
C10 0.085(10) 0.142(15) 0.029(6) 0.018(8) -0.014(6) 0.005(10)
C11 0.055(7) 0.094(10) 0.049(7) 0.025(8) -0.010(6) 0.010(7)
C12 0.059(7) 0.069(9) 0.044(7) 0.003(6) -0.013(6) -0.004(6)
C13 0.080(9) 0.084(11) 0.055(8) -0.001(8) 0.005(7) -0.009(8)
C14 0.073(9) 0.083(10) 0.052(8) -0.011(7) 0.012(7) 0.001(8)
C15 0.071(9) 0.056(8) 0.094(10) 0.022(8) 0.036(8) 0.007(7)
C16 0.084(11) 0.085(12) 0.144(17) 0.053(13) 0.048(12) 0.016(9)
C17 0.105(12) 0.073(11) 0.084(11) -0.006(9) 0.020(9) 0.023(9)
C18 0.109(12) 0.067(10) 0.099(12) 0.023(9) 0.050(10) 0.026(9)
C19 0.128(17) 0.074(12) 0.17(2) 0.045(13) 0.088(15) 0.025(11)
C20 0.064(10) 0.096(13) 0.20(2) 0.092(15) 0.038(12) 0.021(9)
C21 0.061(8) 0.058(9) 0.121(12) 0.048(9) 0.034(8) 0.017(6)
C22 0.044(7) 0.082(10) 0.105(11) 0.067(9) 0.013(7) 0.022(6)
C23 0.050(6) 0.050(7) 0.055(7) 0.030(6) -0.008(5) 0.006(5)
C24 0.072(8) 0.049(7) 0.038(6) 0.019(6) -0.021(5) -0.005(6)
C25 0.112(11) 0.067(9) 0.041(7) 0.017(7) -0.022(7) 0.017(8)
C26 0.116(11) 0.080(10) 0.039(7) 0.027(7) -0.021(7) 0.013(9)
C27 0.102(10) 0.065(9) 0.038(6) 0.013(6) -0.010(6) 0.005(7)
C28 0.071(7) 0.061(8) 0.019(5) 0.008(5) -0.009(5) 0.009(6)
C29 0.066(7) 0.058(8) 0.039(6) 0.026(6) -0.002(5) -0.013(6)
C30 0.104(10) 0.046(8) 0.043(7) -0.002(6) 0.024(7) -0.003(7)
C31 0.072(8) 0.041(7) 0.056(7) -0.006(6) 0.023(6) 0.006(6)
C32 0.090(10) 0.043(7) 0.074(9) 0.013(7) 0.015(7) 0.010(7)
C33 0.087(11) 0.058(10) 0.133(15) 0.048(11) 0.008(10) 0.005(8)
C34 0.085(10) 0.066(9) 0.086(10) 0.013(8) 0.036(8) 0.012(8)
C35 0.073(8) 0.052(7) 0.047(7) 0.012(6) 0.014(6) 0.021(6)
C36 0.061(8) 0.049(7) 0.081(9) 0.011(7) 0.018(7) 0.017(6)
C37 0.064(8) 0.046(7) 0.070(8) 0.017(7) 0.008(6) 0.015(6)
C38 0.057(7) 0.047(7) 0.052(7) 0.022(6) 0.009(5) 0.011(5)
C39 0.059(7) 0.033(6) 0.052(6) 0.021(5) 0.004(5) 0.012(5)
C40 0.064(7) 0.053(7) 0.021(5) 0.014(5) -0.002(4) 0.010(5)
C41 0.073(7) 0.049(7) 0.023(5) 0.012(5) -0.004(5) 0.016(6)
C42 0.107(10) 0.060(8) 0.035(6) 0.008(6) -0.015(6) 0.032(7)
C43 0.172(15) 0.060(9) 0.027(6) -0.004(6) -0.012(8) 0.033(9)
C44 0.139(12) 0.047(7) 0.037(6) 0.013(6) 0.003(7) 0.024(8)
C45 0.091(9) 0.041(7) 0.030(5) 0.016(5) 0.003(5) 0.018(6)
C46 0.084(8) 0.034(6) 0.029(5) 0.010(5) 0.003(5) 0.007(5)
C47 0.098(9) 0.039(7) 0.045(7) 0.011(6) 0.031(6) 0.020(6)
C48 0.052(6) 0.044(7) 0.059(7) 0.025(6) 0.015(5) 0.007(5)
C49 0.062(7) 0.079(9) 0.049(7) 0.029(7) 0.010(6) 0.003(7)
C50 0.051(7) 0.082(10) 0.094(11) 0.049(9) -0.001(7) 0.025(7)
C51 0.073(8) 0.043(7) 0.083(9) 0.029(7) 0.020(7) 0.012(6)
C52 0.063(9) 0.066(10) 0.139(14) 0.038(10) 0.037(9) 0.011(8)
C53 0.088(12) 0.090(13) 0.138(17) 0.023(13) 0.028(12) 0.001(10)
C54 0.159(18) 0.097(14) 0.099(13) 0.006(11) 0.067(13) -0.012(13)
C55 0.120(13) 0.051(9) 0.091(11) 0.001(8) 0.056(10) -0.004(8)
C56 0.118(13) 0.066(10) 0.078(10) -0.006(8) 0.053(9) -0.016(9)
C57 0.083(9) 0.053(8) 0.054(8) 0.006(6) 0.022(7) -0.002(7)
C58 0.102(10) 0.053(8) 0.039(6) 0.005(6) 0.018(6) -0.007(7)
C59 0.097(11) 0.102(12) 0.057(8) 0.031(8) 0.011(7) -0.008(9)
C60 0.173(17) 0.102(13) 0.038(7) 0.014(8) 0.006(9) -0.036(12)
C61 0.086(9) 0.072(9) 0.053(7) 0.011(7) -0.010(6) -0.024(7)
C62 0.082(9) 0.061(8) 0.036(6) 0.009(6) 0.009(6) -0.003(7)
C63 0.071(8) 0.048(7) 0.038(6) 0.009(5) -0.002(5) 0.006(6)
C64 0.065(8) 0.057(8) 0.059(7) 0.017(6) -0.004(6) -0.003(6)
C65 0.064(7) 0.046(7) 0.052(7) 0.022(6) 0.009(6) 0.014(6)
C66 0.101(11) 0.051(8) 0.066(9) 0.013(7) 0.007(7) 0.029(7)
C67 0.114(13) 0.081(11) 0.135(15) 0.066(12) 0.071(12) 0.031(10)
C68 0.083(10) 0.069(9) 0.094(11) 0.033(9) 0.024(8) 0.006(8)
C69 0.044(7) 0.096(11) 0.069(8) 0.005(8) 0.005(6) 0.008(7)
C70 0.050(8) 0.133(15) 0.081(11) 0.009(10) 0.011(7) 0.010(9)
C71 0.062(8) 0.098(11) 0.080(9) 0.020(9) 0.025(7) 0.005(8)
C72 0.045(6) 0.062(8) 0.058(7) 0.007(6) 0.007(5) 0.003(6)
C73 0.060(7) 0.057(8) 0.056(7) 0.014(6) 0.010(6) 0.001(6)
C74 0.054(6) 0.052(7) 0.032(5) 0.018(5) 0.004(5) 0.015(5)
C75 0.055(7) 0.055(7) 0.033(6) 0.007(5) 0.001(5) 0.002(5)
C76 0.079(9) 0.121(13) 0.038(7) 0.030(8) 0.003(6) -0.017(8)
C77 0.078(9) 0.161(15) 0.023(6) 0.027(8) -0.005(6) -0.035(10)
C78 0.063(8) 0.126(13) 0.036(6) 0.014(7) -0.006(6) -0.025(8)
C79 0.059(7) 0.061(7) 0.031(5) 0.013(5) 0.011(5) 0.009(6)
C80 0.051(6) 0.037(6) 0.025(5) 0.005(4) -0.008(4) 0.001(5)
C81 0.054(7) 0.062(8) 0.042(6) 0.011(6) 0.007(5) 0.014(6)
C82 0.052(6) 0.043(6) 0.051(6) 0.017(5) 0.014(5) 0.008(5)
C83 0.120(12) 0.072(9) 0.048(7) 0.028(7) 0.034(7) 0.032(9)
C84 0.141(14) 0.085(11) 0.053(8) 0.033(8) 0.048(9) 0.018(10)
C85 0.086(9) 0.055(8) 0.074(8) 0.024(7) 0.034(7) 0.009(7)
C86 0.074(9) 0.082(11) 0.073(9) 0.009(8) 0.003(7) -0.006(8)
C87 0.071(10) 0.106(13) 0.107(13) 0.022(11) 0.006(9) -0.005(9)
C88 0.061(10) 0.115(14) 0.154(17) 0.060(13) 0.025(10) 0.022(9)
C89 0.042(7) 0.040(7) 0.095(10) 0.019(7) -0.004(6) 0.013(5)
C90 0.069(8) 0.055(8) 0.096(10) 0.035(8) 0.035(8) 0.032(6)
C91 0.061(7) 0.052(7) 0.048(6) 0.021(6) 0.018(5) 0.010(6)
C92 0.061(7) 0.070(8) 0.049(7) 0.030(6) 0.008(5) -0.002(6)
C93 0.126(13) 0.107(12) 0.053(8) 0.045(9) 0.014(8) -0.027(10)
C94 0.095(11) 0.20(2) 0.065(9) 0.073(12) 0.002(8) -0.033(12)
C95 0.090(10) 0.130(14) 0.035(6) 0.022(8) 0.004(6) -0.029(9)
C96 0.067(7) 0.068(8) 0.032(6) 0.021(6) 0.004(5) -0.002(6)
C97 0.056(7) 0.049(7) 0.034(6) 0.014(5) 0.005(5) 0.009(5)
C98 0.050(7) 0.062(8) 0.057(7) 0.025(6) 0.013(5) 0.007(6)
C99 0.043(6) 0.042(6) 0.049(6) 0.010(5) -0.001(5) 0.004(5)
C100 0.059(7) 0.044(7) 0.057(7) 0.020(6) 0.016(5) 0.002(5)
C101 0.076(8) 0.068(9) 0.053(7) 0.008(7) 0.037(6) 0.005(7)
C102 0.063(8) 0.070(9) 0.056(7) 0.005(7) 0.014(6) 0.013(7)

loop_
_atom_type_symbol
_atom_type_description
_atom_type_scat_dispersion_real
_atom_type_scat_dispersion_imag
_atom_type_scat_source
C C 0.0033 0.0016 'International Tables Vol C Tables 4.2.6.8 and 6.1.1.4'
H H 0.0000 0.0000 'International Tables Vol C Tables 4.2.6.8 and 6.1.1.4'
Mn Mn 0.3368 0.7283 'International Tables Vol C Tables 4.2.6.8 and 6.1.1.4'
N N 0.0061 0.0033 'International Tables Vol C Tables 4.2.6.8 and 6.1.1.4'
O O 0.0106 0.0060 'International Tables Vol C Tables 4.2.6.8 and 6.1.1.4'

loop_
_geom_angle_atom_site_label_1
_geom_angle_atom_site_label_2
_geom_angle_atom_site_label_3
_geom_angle
_geom_angle_site_symmetry_1
_geom_angle_site_symmetry_3
_geom_angle_publ_flag
N4 Mn1 N37 162.2(5) . . ?
N4 Mn1 O1 72.6(4) . . ?
N37 Mn1 O1 123.7(4) . . ?
N4 Mn1 O7 113.4(4) . . ?
N37 Mn1 O7 72.1(4) . . ?
O1 Mn1 O7 104.2(3) . . ?
N4 Mn1 N34 105.5(4) . . ?
N37 Mn1 N34 70.3(5) . . ?
O1 Mn1 N34 88.5(4) . . ?
O7 Mn1 N34 141.1(4) . . ?
N4 Mn1 N2 69.6(4) . . ?
N37 Mn1 N2 93.9(3) . . ?
O1 Mn1 N2 142.2(2) . . ?
O7 Mn1 N2 90.2(2) . . ?
N34 Mn1 N2 102.1(3) . . ?
O9 Mn2 N48 72.3(3) . . ?
O9 Mn2 N6 121.0(3) . . ?
N48 Mn2 N6 165.3(4) . . ?
O9 Mn2 O2 100.9(3) . . ?
N48 Mn2 O2 114.2(3) . . ?
N6 Mn2 O2 71.3(3) . . ?
O9 Mn2 O1 93.4(3) . . ?
N48 Mn2 O1 102.2(3) . . ?
N6 Mn2 O1 72.4(3) . . ?
O2 Mn2 O1 143.4(3) . . ?
O9 Mn2 N45 141.4(3) . . ?
N48 Mn2 N45 69.4(3) . . ?
N6 Mn2 N45 97.6(3) . . ?
O2 Mn2 N45 90.1(3) . . ?
O1 Mn2 N45 99.5(3) . . ?
N59 Mn3 O11 72.7(3) . . ?
N59 Mn3 O2 111.6(3) . . ?
O11 Mn3 O2 102.3(3) . . ?
N59 Mn3 N8 161.3(4) . . ?
O11 Mn3 N8 125.7(3) . . ?
O2 Mn3 N8 70.7(4) . . ?
N59 Mn3 N56 70.1(4) . . ?
O11 Mn3 N56 142.7(3) . . ?
O2 Mn3 N56 91.2(3) . . ?
N8 Mn3 N56 91.5(4) . . ?
N59 Mn3 N10 107.7(4) . . ?
O11 Mn3 N10 91.2(3) . . ?
O2 Mn3 N10 140.6(4) . . ?
N8 Mn3 N10 71.4(4) . . ?
N56 Mn3 N10 100.0(4) . . ?
N15 Mn4 O3 73.6(3) . . ?
N15 Mn4 N39 167.2(4) . . ?
O3 Mn4 N39 118.4(3) . . ?
N15 Mn4 O7 111.6(3) . . ?
O3 Mn4 O7 96.7(3) . . ?
N39 Mn4 O7 73.0(3) . . ?
N15 Mn4 O8 103.9(3) . . ?
O3 Mn4 O8 93.9(3) . . ?
N39 Mn4 O8 72.1(3) . . ?
O7 Mn4 O8 144.5(3) . . ?
N15 Mn4 N12 69.6(4) . . ?
O3 Mn4 N12 143.1(4) . . ?
N39 Mn4 N12 98.5(4) . . ?
O7 Mn4 N12 93.8(3) . . ?
O8 Mn4 N12 97.6(3) . . ?
N50 Mn5 N17 177.0(3) . . ?
N50 Mn5 O4 108.3(3) . . ?
N17 Mn5 O4 72.8(3) . . ?
N50 Mn5 O10 72.4(3) . . ?
N17 Mn5 O10 110.4(3) . . ?
O4 Mn5 O10 95.8(3) . . ?
N50 Mn5 O3 106.2(3) . . ?
N17 Mn5 O3 72.6(3) . . ?
O4 Mn5 O3 145.4(2) . . ?
O10 Mn5 O3 96.1(3) . . ?
N50 Mn5 O9 73.1(3) . . ?
N17 Mn5 O9 104.2(3) . . ?
O4 Mn5 O9 92.8(3) . . ?
O10 Mn5 O9 145.4(2) . . ?
O3 Mn5 O9 95.6(3) . . ?
N19 Mn6 O4 72.1(3) . . ?
N19 Mn6 N61 167.5(4) . . ?
O4 Mn6 N61 117.8(3) . . ?
N19 Mn6 O12 115.5(3) . . ?
O4 Mn6 O12 97.3(3) . . ?
N61 Mn6 O12 72.2(3) . . ?
N19 Mn6 O11 99.9(3) . . ?
O4 Mn6 O11 95.6(3) . . ?
N61 Mn6 O11 72.5(3) . . ?
O12 Mn6 O11 144.5(2) . . ?
N19 Mn6 N21 69.5(4) . . ?
O4 Mn6 N21 141.0(3) . . ?
N61 Mn6 N21 101.2(3) . . ?
O12 Mn6 N21 93.0(3) . . ?
O11 Mn6 N21 97.5(3) . . ?
N41 Mn7 O5 113.7(3) . . ?
N41 Mn7 N26 164.1(4) . . ?
O5 Mn7 N26 71.8(3) . . ?
N41 Mn7 O8 72.3(3) . . ?
O5 Mn7 O8 103.1(3) . . ?
N26 Mn7 O8 122.1(3) . . ?
N41 Mn7 N23 105.1(4) . . ?
O5 Mn7 N23 141.1(3) . . ?
N26 Mn7 N23 70.3(3) . . ?
O8 Mn7 N23 90.1(3) . . ?
N41 Mn7 N43 69.6(3) . . ?
O5 Mn7 N43 91.4(3) . . ?
N26 Mn7 N43 95.8(4) . . ?
O8 Mn7 N43 141.9(3) . . ?
N23 Mn7 N43 100.3(3) . . ?
N52 Mn8 O10 72.6(3) . . ?
N52 Mn8 N28 170.7(3) . . ?
O10 Mn8 N28 115.3(3) . . ?
N52 Mn8 O5 112.1(3) . . ?
O10 Mn8 O5 96.0(3) . . ?
N28 Mn8 O5 72.8(3) . . ?
N52 Mn8 O6 103.3(3) . . ?
O10 Mn8 O6 94.1(3) . . ?
N28 Mn8 O6 72.2(3) . . ?
O5 Mn8 O6 144.6(2) . . ?
N52 Mn8 N54 70.0(3) . . ?
O10 Mn8 N54 142.2(3) . . ?
N28 Mn8 N54 102.4(3) . . ?
O5 Mn8 N54 92.9(3) . . ?
O6 Mn8 N54 99.6(3) . . ?
N63 Mn9 N30 164.1(3) . . ?
N63 Mn9 O6 123.0(3) . . ?
N30 Mn9 O6 72.3(3) . . ?
N63 Mn9 O12 72.3(3) . . ?
N30 Mn9 O12 111.1(3) . . ?
O6 Mn9 O12 101.5(3) . . ?
N63 Mn9 N65 71.0(3) . . ?
N30 Mn9 N65 107.0(3) . . ?
O6 Mn9 N65 90.1(3) . . ?
O12 Mn9 N65 141.9(3) . . ?
N63 Mn9 N32 94.1(3) . . ?
N30 Mn9 N32 70.5(3) . . ?
O6 Mn9 N32 142.8(3) . . ?
O12 Mn9 N32 92.1(3) . . ?
N65 Mn9 N32 100.2(3) . . ?
C6 O1 Mn1 113.7(8) . . ?
C6 O1 Mn2 117.9(8) . . ?
Mn1 O1 Mn2 128.3(4) . . ?
C12 O2 Mn3 113.4(8) . . ?
C12 O2 Mn2 119.2(8) . . ?
Mn3 O2 Mn2 127.0(3) . . ?
C23 O3 Mn4 113.5(7) . . ?
C23 O3 Mn5 117.9(7) . . ?
Mn4 O3 Mn5 128.5(3) . . ?
C29 O4 Mn6 112.1(7) . . ?
C29 O4 Mn5 119.7(7) . . ?
Mn6 O4 Mn5 128.2(3) . . ?
C40 O5 Mn7 114.2(6) . . ?
C40 O5 Mn8 118.0(7) . . ?
Mn7 O5 Mn8 127.7(3) . . ?
C46 O6 Mn9 114.3(6) . . ?
C46 O6 Mn8 118.2(6) . . ?
Mn9 O6 Mn8 127.5(3) . . ?
C57 O7 Mn4 117.2(7) . . ?
C57 O7 Mn1 114.0(7) . . ?
Mn4 O7 Mn1 128.4(4) . . ?
C63 O8 Mn7 113.9(7) . . ?
C63 O8 Mn4 118.1(7) . . ?
Mn7 O8 Mn4 127.9(3) . . ?
C74 O9 Mn2 113.7(6) . . ?
C74 O9 Mn5 117.7(6) . . ?
Mn2 O9 Mn5 128.6(3) . . ?
C80 O10 Mn8 113.4(6) . . ?
C80 O10 Mn5 117.9(6) . . ?
Mn8 O10 Mn5 128.7(3) . . ?
C91 O11 Mn3 114.5(7) . . ?
C91 O11 Mn6 117.2(6) . . ?
Mn3 O11 Mn6 128.3(3) . . ?
C97 O12 Mn9 113.1(6) . . ?
C97 O12 Mn6 118.9(6) . . ?
Mn9 O12 Mn6 127.2(3) . . ?
N71 O24 O24 94.846(6) . 2_775 ?
N71 O24 N71 137.266(4) . 2_775 ?
O24 O24 N71 42.420(4) 2_775 2_775 ?
C3 N1 C2 147.324(3) . . ?
C4 N2 C1 129.385(4) . . ?
C4 N2 Mn1 108.74(5) . . ?
C1 N2 Mn1 121.40(5) . . ?
C5 N3 H1 122.0(14) . . ?
C5 N3 H2 119(2) . . ?
H1 N3 H2 118.9(19) . . ?
C5 N4 N5 117.9(14) . . ?
C5 N4 Mn1 122.3(13) . . ?
N5 N4 Mn1 119.8(7) . . ?
C6 N5 N4 110.1(11) . . ?
C11 N6 C7 120.6(10) . . ?
C11 N6 Mn2 120.5(8) . . ?
C7 N6 Mn2 118.9(8) . . ?
C12 N7 N8 107.3(9) . . ?
C13 N8 N7 118.5(11) . . ?
C13 N8 Mn3 121.8(10) . . ?
N7 N8 Mn3 119.6(7) . . ?
C13 N9 H3 116.9(14) . . ?
C13 N9 H4 120.9(13) . . ?
H3 N9 H4 122.0(12) . . ?
C15 N10 C14 119.7(12) . . ?
C15 N10 Mn3 126.1(9) . . ?
C14 N10 Mn3 114.1(9) . . ?
C16 N11 C17 117.0(15) . . ?
C18 N12 C21 114.6(13) . . ?
C18 N12 Mn4 130.5(11) . . ?
C21 N12 Mn4 115.0(9) . . ?
C19 N13 C20 113.0(18) . . ?
C22 N14 H5 121.1(12) . . ?
C22 N14 H6 117.2(14) . . ?
H5 N14 H6 121.7(12) . . ?
C22 N15 N16 112.9(11) . . ?
C22 N15 Mn4 128.8(10) . . ?
N16 N15 Mn4 118.2(7) . . ?
C23 N16 N15 111.3(9) . . ?
C24 N17 C28 119.5(8) . . ?
C24 N17 Mn5 120.9(7) . . ?
C28 N17 Mn5 119.4(7) . . ?
C29 N18 N19 107.8(8) . . ?
C30 N19 N18 114.4(9) . . ?
C30 N19 Mn6 125.8(9) . . ?
N18 N19 Mn6 119.8(7) . . ?
C30 N20 H7 119.1(12) . . ?
C30 N20 H8 120.5(14) . . ?
H7 N20 H8 119.9(12) . . ?
C32 N21 C31 117.3(11) . . ?
C32 N21 Mn6 127.7(8) . . ?
C31 N21 Mn6 114.9(8) . . ?
C34 N22 C33 114.5(13) . . ?
C38 N23 C35 117.3(10) . . ?
C38 N23 Mn7 117.1(8) . . ?
C35 N23 Mn7 125.5(7) . . ?
C37 N24 C36 117.4(11) . . ?
C39 N25 H9 119.9(9) . . ?
C39 N25 H10 119.7(10) . . ?
H9 N25 H10 120.4(9) . . ?
C39 N26 N27 116.1(8) . . ?
C39 N26 Mn7 124.2(8) . . ?
N27 N26 Mn7 119.6(6) . . ?
C40 N27 N26 107.4(8) . . ?
C41 N28 C45 119.6(8) . . ?
C41 N28 Mn8 119.3(7) . . ?
C45 N28 Mn8 121.0(6) . . ?
C46 N29 N30 109.2(8) . . ?
C47 N30 N29 116.9(9) . . ?
C47 N30 Mn9 124.4(7) . . ?
N29 N30 Mn9 118.6(6) . . ?
C47 N31 H11 120.7(11) . . ?
C47 N31 H12 117.8(10) . . ?
H11 N31 H12 121.4(11) . . ?
C49 N32 C48 116.1(10) . . ?
C49 N32 Mn9 128.6(9) . . ?
C48 N32 Mn9 115.2(7) . . ?
C51 N33 C50 119.3(11) . . ?
C55 N34 C52 120.3(13) . . ?
C55 N34 Mn1 113.6(10) . . ?
C52 N34 Mn1 126.1(11) . . ?
C53 N35 C54 117.2(15) . . ?
C56 N36 H13 121.4(13) . . ?
C56 N36 H14 120.7(14) . . ?
H13 N36 H14 118.0(14) . . ?
C56 N37 N38 115.1(12) . . ?
C56 N37 Mn1 125.2(11) . . ?
N38 N37 Mn1 119.7(8) . . ?
C57 N38 N37 108.9(10) . . ?
C62 N39 C58 120.2(10) . . ?
C62 N39 Mn4 120.2(7) . . ?
C58 N39 Mn4 119.5(8) . . ?
C63 N40 N41 108.8(9) . . ?
C64 N41 N40 114.2(9) . . ?
C64 N41 Mn7 125.7(8) . . ?
N40 N41 Mn7 120.2(7) . . ?
C64 N42 H15 119.9(12) . . ?
C64 N42 H16 120.1(11) . . ?
H15 N42 H16 119.8(11) . . ?
C66 N43 C65 114.8(11) . . ?
C66 N43 Mn7 128.7(9) . . ?
C65 N43 Mn7 116.5(7) . . ?
C67 N44 C68 116.1(13) . . ?
C69 N45 C72 119.1(11) . . ?
C69 N45 Mn2 126.9(9) . . ?
C72 N45 Mn2 114.0(7) . . ?
C70 N46 C71 115.6(13) . . ?
C73 N47 H17 120.5(11) . . ?
C73 N47 H18 121.3(11) . . ?
H17 N47 H18 118.2(11) . . ?
C73 N48 N49 114.1(9) . . ?
C73 N48 Mn2 127.4(8) . . ?
N49 N48 Mn2 118.5(6) . . ?
C74 N49 N48 109.4(8) . . ?
C79 N50 C75 120.1(8) . . ?
C79 N50 Mn5 120.4(7) . . ?
C75 N50 Mn5 119.5(6) . . ?
C80 N51 N52 109.8(7) . . ?
C81 N52 N51 113.5(8) . . ?
C81 N52 Mn8 127.8(7) . . ?
N51 N52 Mn8 118.5(6) . . ?
C81 N53 H19 120.3(10) . . ?
C81 N53 H20 119.1(10) . . ?
H19 N53 H20 120.5(9) . . ?
C83 N54 C82 115.3(11) . . ?
C83 N54 Mn8 130.1(9) . . ?
C82 N54 Mn8 114.6(7) . . ?
C84 N55 C85 117.7(13) . . ?
C89 N56 C86 116.3(11) . . ?
C89 N56 Mn3 115.5(8) . . ?
C86 N56 Mn3 128.2(9) . . ?
C88 N57 C87 120.1(14) . . ?
C90 N58 H21 120.2(12) . . ?
C90 N58 H22 119.1(11) . . ?
H21 N58 H22 120.8(12) . . ?
C90 N59 N60 114.4(10) . . ?
C90 N59 Mn3 125.9(9) . . ?
N60 N59 Mn3 119.5(7) . . ?
C91 N60 N59 109.2(9) . . ?
C92 N61 C96 121.1(9) . . ?
C92 N61 Mn6 118.2(7) . . ?
C96 N61 Mn6 120.7(7) . . ?
C97 N62 N63 108.8(8) . . ?
C98 N63 N62 116.6(8) . . ?
C98 N63 Mn9 124.9(7) . . ?
N62 N63 Mn9 118.5(6) . . ?
C98 N64 H23 122.2(10) . . ?
C98 N64 H24 119.5(10) . . ?
H23 N64 H24 118.0(9) . . ?
C99 N65 C100 117.9(10) . . ?
C99 N65 Mn9 116.2(7) . . ?
C100 N65 Mn9 125.8(7) . . ?
C102 N66 C101 115.1(11) . . ?
O15 N67 O14 132(3) . . ?
O15 N67 O13 127(3) . . ?
O14 N67 O13 100.8(17) . . ?
O17 N68 O18 124(2) . . ?
O17 N68 O16 121(2) . . ?
O18 N68 O16 114.7(17) . . ?
O34 N70 O40 131(3) . . ?
O34 N70 O39 125(3) . . ?
O40 N70 O39 100(2) . . ?
O24 N71 O21 124.776(4) . 2_775 ?
O24 N71 O50 109.428(3) . . ?
O21 N71 O50 125.030(4) 2_775 . ?
O24 N71 O24 42.734(4) . 2_775 ?
O21 N71 O24 82.134(5) 2_775 2_775 ?
O50 N71 O24 149.931(2) . 2_775 ?
N2 C1 C2 102.165(3) . . ?
N2 C1 H25 128.918(4) . . ?
C2 C1 H25 128.917(2) . . ?
N1 C2 C1 110.642(2) . . ?
N1 C2 H26 124.674(4) . . ?
C1 C2 H26 124.684(4) . . ?
N1 C3 C4 104.924(3) . . ?
N1 C3 H27 127.532(4) . . ?
C4 C3 H27 127.544(2) . . ?
N2 C4 C5 122.5(7) . . ?
N2 C4 C3 124.685(2) . . ?
C5 C4 C3 112.6(7) . . ?
C4 C5 N3 123.7(16) . . ?
C4 C5 N4 116.8(16) . . ?
N3 C5 N4 119(2) . . ?
N5 C6 O1 123.8(14) . . ?
N5 C6 C7 120.6(11) . . ?
O1 C6 C7 115.6(11) . . ?
N6 C7 C8 121.3(14) . . ?
N6 C7 C6 114.9(10) . . ?
C8 C7 C6 123.7(13) . . ?
C7 C8 C9 116.8(14) . . ?
C7 C8 H28 120.8(19) . . ?
C9 C8 H28 122.4(15) . . ?
C10 C9 C8 120.6(12) . . ?
C10 C9 H29 124(2) . . ?
C8 C9 H29 116(2) . . ?
C11 C10 C9 119.0(15) . . ?
C11 C10 H30 121.1(17) . . ?
C9 C10 H30 119.9(13) . . ?
N6 C11 C10 121.5(13) . . ?
N6 C11 C12 111.6(10) . . ?
C10 C11 C12 126.9(14) . . ?
O2 C12 N7 127.8(12) . . ?
O2 C12 C11 117.3(12) . . ?
N7 C12 C11 114.8(11) . . ?
N9 C13 N8 123.1(15) . . ?
N9 C13 C14 121.5(14) . . ?
N8 C13 C14 115.4(12) . . ?
N10 C14 C17 118.6(15) . . ?
N10 C14 C13 117.1(12) . . ?
C17 C14 C13 124.3(14) . . ?
N10 C15 C16 118.3(14) . . ?
N10 C15 H31 120.6(14) . . ?
C16 C15 H31 121.0(16) . . ?
N11 C16 C15 124.0(17) . . ?
N11 C16 H32 118(2) . . ?
C15 C16 H32 118(2) . . ?
N11 C17 C14 122.3(15) . . ?
N11 C17 H33 118.8(16) . . ?
C14 C17 H33 118.5(17) . . ?
N12 C18 C19 123.8(17) . . ?
N12 C18 H34 119.1(15) . . ?
C19 C18 H34 117.1(18) . . ?
N13 C19 C18 124(2) . . ?
N13 C19 H35 120(2) . . ?
C18 C19 H35 115(2) . . ?
N13 C20 C21 125.1(18) . . ?
N13 C20 H36 118.6(19) . . ?
C21 C20 H36 116(2) . . ?
N12 C21 C20 119.2(16) . . ?
N12 C21 C22 113.8(11) . . ?
C20 C21 C22 127.0(16) . . ?
N15 C22 N14 125.3(15) . . ?
N15 C22 C21 112.7(11) . . ?
N14 C22 C21 121.9(12) . . ?
O3 C23 N16 123.4(11) . . ?
O3 C23 C24 116.4(9) . . ?
N16 C23 C24 120.2(9) . . ?
N17 C24 C25 122.5(12) . . ?
N17 C24 C23 111.9(8) . . ?
C25 C24 C23 125.5(11) . . ?
C24 C25 C26 119.7(12) . . ?
C24 C25 H37 120.8(14) . . ?
C26 C25 H37 119.5(11) . . ?
C25 C26 C27 119.6(10) . . ?
C25 C26 H38 120.0(14) . . ?
C27 C26 H38 120.3(14) . . ?
C26 C27 C28 116.8(12) . . ?
C26 C27 H39 122.5(11) . . ?
C28 C27 H39 120.7(12) . . ?
N17 C28 C27 121.8(11) . . ?
N17 C28 C29 114.9(8) . . ?
C27 C28 C29 123.3(11) . . ?
N18 C29 O4 127.7(11) . . ?
N18 C29 C28 119.4(9) . . ?
O4 C29 C28 112.8(10) . . ?
N19 C30 N20 124.0(13) . . ?
N19 C30 C31 114.4(10) . . ?
N20 C30 C31 121.3(12) . . ?
N21 C31 C34 119.3(13) . . ?
N21 C31 C30 115.2(10) . . ?
C34 C31 C30 125.3(12) . . ?
N21 C32 C33 120.5(13) . . ?
N21 C32 H40 121.0(13) . . ?
C33 C32 H40 118.5(15) . . ?
N22 C33 C32 122.2(14) . . ?
N22 C33 H41 116.8(18) . . ?
C32 C33 H41 121(2) . . ?
N22 C34 C31 125.7(14) . . ?
N22 C34 H42 114.4(16) . . ?
C31 C34 H42 119.9(16) . . ?
N23 C35 C36 120.2(10) . . ?
N23 C35 H43 120.3(11) . . ?
C36 C35 H43 119.5(12) . . ?
N24 C36 C35 121.4(12) . . ?
N24 C36 H44 118.6(12) . . ?
C35 C36 H44 120.0(13) . . ?
N24 C37 C38 122.6(11) . . ?
N24 C37 H45 119.5(12) . . ?
C38 C37 H45 117.9(12) . . ?
N23 C38 C37 121.0(11) . . ?
N23 C38 C39 115.7(10) . . ?
C37 C38 C39 123.2(10) . . ?
N25 C39 N26 124.7(10) . . ?
N25 C39 C38 122.5(10) . . ?
N26 C39 C38 112.7(9) . . ?
N27 C40 O5 126.6(10) . . ?
N27 C40 C41 117.6(8) . . ?
O5 C40 C41 115.8(9) . . ?
N28 C41 C42 121.2(10) . . ?
N28 C41 C40 114.1(8) . . ?
C42 C41 C40 124.4(10) . . ?
C41 C42 C43 118.2(11) . . ?
C41 C42 H46 121.5(12) . . ?
C43 C42 H46 120.3(11) . . ?
C44 C43 C42 119.1(10) . . ?
C44 C43 H47 120.3(13) . . ?
C42 C43 H47 120.5(13) . . ?
C45 C44 C43 119.4(11) . . ?
C45 C44 H48 120.9(12) . . ?
C43 C44 H48 119.6(11) . . ?
N28 C45 C44 122.4(10) . . ?
N28 C45 C46 111.6(8) . . ?
C44 C45 C46 126.0(10) . . ?
O6 C46 N29 125.4(9) . . ?
O6 C46 C45 116.6(9) . . ?
N29 C46 C45 117.8(9) . . ?
N30 C47 N31 122.6(11) . . ?
N30 C47 C48 115.7(10) . . ?
N31 C47 C48 121.7(10) . . ?
N32 C48 C51 121.2(10) . . ?
N32 C48 C47 114.1(9) . . ?
C51 C48 C47 124.6(11) . . ?
N32 C49 C50 120.7(12) . . ?
N32 C49 H49 120.5(13) . . ?
C50 C49 H49 118.6(12) . . ?
N33 C50 C49 120.3(11) . . ?
N33 C50 H50 122.0(14) . . ?
C49 C50 H50 117.6(15) . . ?
N33 C51 C48 122.1(12) . . ?
N33 C51 H51 118.5(12) . . ?
C48 C51 H51 119.4(12) . . ?
C53 C52 N34 121.8(17) . . ?
C53 C52 H52 119.1(18) . . ?
N34 C52 H52 119.1(14) . . ?
C52 C53 N35 122.6(18) . . ?
C52 C53 H53 122(2) . . ?
N35 C53 H53 116(2) . . ?
N35 C54 C55 120.0(17) . . ?
N35 C54 H54 121.0(19) . . ?
C55 C54 H54 118(2) . . ?
N34 C55 C54 117.9(16) . . ?
N34 C55 C56 118.4(13) . . ?
C54 C55 C56 123.7(17) . . ?
N36 C56 N37 124.9(15) . . ?
N36 C56 C55 122.8(14) . . ?
N37 C56 C55 112.3(15) . . ?
N38 C57 O7 124.6(12) . . ?
N38 C57 C58 117.4(11) . . ?
O7 C57 C58 118.0(11) . . ?
C59 C58 N39 119.7(12) . . ?
C59 C58 C57 128.1(12) . . ?
N39 C58 C57 112.2(10) . . ?
C58 C59 C60 121.7(13) . . ?
C58 C59 H55 118.0(14) . . ?
C60 C59 H55 120.3(13) . . ?
C61 C60 C59 118.5(12) . . ?
C61 C60 H56 123.9(17) . . ?
C59 C60 H56 117.5(15) . . ?
C60 C61 C62 119.6(12) . . ?
C60 C61 H57 120.3(13) . . ?
C62 C61 H57 120.0(13) . . ?
N39 C62 C61 120.2(11) . . ?
N39 C62 C63 112.0(9) . . ?
C61 C62 C63 127.8(11) . . ?
O8 C63 N40 124.8(11) . . ?
O8 C63 C62 116.8(10) . . ?
N40 C63 C62 118.3(10) . . ?
N41 C64 N42 124.6(11) . . ?
N41 C64 C65 115.5(10) . . ?
N42 C64 C65 119.9(11) . . ?
C68 C65 N43 123.5(12) . . ?
C68 C65 C64 123.8(12) . . ?
N43 C65 C64 112.7(10) . . ?
N43 C66 C67 121.7(13) . . ?
N43 C66 H58 115.0(14) . . ?
C67 C66 H58 123.2(16) . . ?
N44 C67 C66 121.8(15) . . ?
N44 C67 H59 122.1(16) . . ?
C66 C67 H59 116(2) . . ?
C65 C68 N44 122.1(13) . . ?
C65 C68 H60 117.4(14) . . ?
N44 C68 H60 120.5(14) . . ?
N45 C69 C70 118.6(13) . . ?
N45 C69 H61 122.0(13) . . ?
C70 C69 H61 119.3(12) . . ?
N46 C70 C69 122.9(13) . . ?
N46 C70 H62 121.5(17) . . ?
C69 C70 H62 115.5(17) . . ?
N46 C71 C72 122.6(13) . . ?
N46 C71 H63 119.0(14) . . ?
C72 C71 H63 118.3(14) . . ?
N45 C72 C71 121.1(11) . . ?
N45 C72 C73 115.7(10) . . ?
C71 C72 C73 123.2(12) . . ?
N47 C73 N48 125.8(11) . . ?
N47 C73 C72 120.7(11) . . ?
N48 C73 C72 113.4(10) . . ?
N49 C74 O9 125.8(9) . . ?
N49 C74 C75 118.4(9) . . ?
O9 C74 C75 115.8(9) . . ?
N50 C75 C76 121.1(10) . . ?
N50 C75 C74 113.8(8) . . ?
C76 C75 C74 125.2(10) . . ?
C75 C76 C77 118.1(11) . . ?
C75 C76 H64 120.6(12) . . ?
C77 C76 H64 121.3(11) . . ?
C78 C77 C76 119.2(10) . . ?
C78 C77 H65 121.2(12) . . ?
C76 C77 H65 119.5(12) . . ?
C77 C78 C79 119.0(11) . . ?
C77 C78 H66 122.5(11) . . ?
C79 C78 H66 118.5(12) . . ?
N50 C79 C78 122.5(10) . . ?
N50 C79 C80 113.3(8) . . ?
C78 C79 C80 124.2(10) . . ?
N51 C80 O10 125.5(9) . . ?
N51 C80 C79 118.7(8) . . ?
O10 C80 C79 115.8(8) . . ?
N53 C81 N52 126.0(10) . . ?
N53 C81 C82 122.3(10) . . ?
N52 C81 C82 111.7(9) . . ?
N54 C82 C85 122.2(10) . . ?
N54 C82 C81 115.9(9) . . ?
C85 C82 C81 121.8(10) . . ?
N54 C83 C84 122.0(12) . . ?
N54 C83 H67 120.1(16) . . ?
C84 C83 H67 117.8(13) . . ?
N55 C84 C83 122.2(12) . . ?
N55 C84 H68 114.7(17) . . ?
C83 C84 H68 123.1(16) . . ?
N55 C85 C82 120.4(13) . . ?
N55 C85 H69 119.5(13) . . ?
C82 C85 H69 119.9(12) . . ?
C87 C86 N56 124.2(15) . . ?
C87 C86 H70 118.2(15) . . ?
N56 C86 H70 117.6(13) . . ?
N57 C87 C86 118.9(15) . . ?
N57 C87 H71 118.7(17) . . ?
C86 C87 H71 122.4(19) . . ?
N57 C88 C89 118.1(16) . . ?
N57 C88 H72 121.2(17) . . ?
C89 C88 H72 120.7(18) . . ?
N56 C89 C88 122.5(13) . . ?
N56 C89 C90 116.6(11) . . ?
C88 C89 C90 120.9(14) . . ?
N59 C90 N58 124.7(13) . . ?
N59 C90 C89 111.8(12) . . ?
N58 C90 C89 123.4(12) . . ?
O11 C91 N60 124.0(10) . . ?
O11 C91 C92 115.5(9) . . ?
N60 C91 C92 120.5(10) . . ?
N61 C92 C93 121.2(11) . . ?
N61 C92 C91 116.5(9) . . ?
C93 C92 C91 122.3(10) . . ?
C92 C93 C94 116.1(11) . . ?
C92 C93 H73 123.2(14) . . ?
C94 C93 H73 120.7(13) . . ?
C95 C94 C93 121.2(12) . . ?
C95 C94 H74 121.9(15) . . ?
C93 C94 H74 116.9(13) . . ?
C94 C95 C96 119.3(12) . . ?
C94 C95 H75 118.8(12) . . ?
C96 C95 H75 121.8(12) . . ?
N61 C96 C95 120.9(10) . . ?
N61 C96 C97 112.2(8) . . ?
C95 C96 C97 127.0(10) . . ?
N62 C97 O12 126.1(9) . . ?
N62 C97 C96 118.0(9) . . ?
O12 C97 C96 115.9(9) . . ?
N63 C98 N64 126.9(10) . . ?
N63 C98 C99 112.2(9) . . ?
N64 C98 C99 120.9(10) . . ?
N65 C99 C102 121.1(11) . . ?
N65 C99 C98 115.8(9) . . ?
C102 C99 C98 123.1(10) . . ?
N65 C100 C101 119.5(10) . . ?
N65 C100 H76 119.5(10) . . ?
C101 C100 H76 121.0(10) . . ?
N66 C101 C100 123.0(11) . . ?
N66 C101 H77 116.9(12) . . ?
C100 C101 H77 120.0(12) . . ?
N66 C102 C99 123.3(11) . . ?
N66 C102 H78 119.1(13) . . ?
C99 C102 H78 117.6(13) . . ?
N69 C103 C105 176(2) . . ?
O25 C104 H79 117(2) . . ?
O25 C104 H80 118(2) . . ?
H79 C104 H80 97(2) . . ?
O25 C104 H81 120(2) . . ?
H79 C104 H81 101(2) . . ?
H80 C104 H81 99(2) . . ?
C103 C105 H82 123.9(7) . . ?
C103 C105 H83 111.2(7) . . ?
H82 C105 H83 114.320(3) . . ?
C103 C105 H84 104.3(8) . . ?
H82 C105 H84 104.133(4) . . ?
H83 C105 H84 93.238(3) . . ?

loop_
_geom_bond_atom_site_label_1
_geom_bond_atom_site_label_2
_geom_bond_distance
_geom_bond_site_symmetry_2
_geom_bond_publ_flag
Mn1 N4 2.110(13) . ?
Mn1 N37 2.142(11) . ?
Mn1 O1 2.159(8) . ?
Mn1 O7 2.174(8) . ?
Mn1 N34 2.362(12) . ?
Mn1 N2 2.502(2) . ?
Mn2 O9 2.140(7) . ?
Mn2 N48 2.164(8) . ?
Mn2 N6 2.198(9) . ?
Mn2 O2 2.203(8) . ?
Mn2 O1 2.219(8) . ?
Mn2 N45 2.405(10) . ?
Mn3 N59 2.108(10) . ?
Mn3 O11 2.151(7) . ?
Mn3 O2 2.157(8) . ?
Mn3 N8 2.177(10) . ?
Mn3 N56 2.346(10) . ?
Mn3 N10 2.348(11) . ?
Mn4 N15 2.127(9) . ?
Mn4 O3 2.137(7) . ?
Mn4 N39 2.161(9) . ?
Mn4 O7 2.170(8) . ?
Mn4 O8 2.190(7) . ?
Mn4 N12 2.367(11) . ?
Mn5 N50 2.169(7) . ?
Mn5 N17 2.181(8) . ?
Mn5 O4 2.184(7) . ?
Mn5 O10 2.194(7) . ?
Mn5 O3 2.198(7) . ?
Mn5 O9 2.226(7) . ?
Mn6 N19 2.151(8) . ?
Mn6 O4 2.159(7) . ?
Mn6 N61 2.169(8) . ?
Mn6 O12 2.197(7) . ?
Mn6 O11 2.228(7) . ?
Mn6 N21 2.381(10) . ?
Mn7 N41 2.111(9) . ?
Mn7 O5 2.157(7) . ?
Mn7 N26 2.160(9) . ?
Mn7 O8 2.181(8) . ?
Mn7 N23 2.315(9) . ?
Mn7 N43 2.372(10) . ?
Mn8 N52 2.120(8) . ?
Mn8 O10 2.147(7) . ?
Mn8 N28 2.179(7) . ?
Mn8 O5 2.190(7) . ?
Mn8 O6 2.213(7) . ?
Mn8 N54 2.378(10) . ?
Mn9 N63 2.147(8) . ?
Mn9 N30 2.149(8) . ?
Mn9 O6 2.150(6) . ?
Mn9 O12 2.152(7) . ?
Mn9 N65 2.301(9) . ?
Mn9 N32 2.347(9) . ?
O1 C6 1.334(13) . ?
O2 C12 1.282(13) . ?
O3 C23 1.309(12) . ?
O4 C29 1.335(12) . ?
O5 C40 1.325(11) . ?
O6 C46 1.298(11) . ?
O7 C57 1.334(14) . ?
O8 C63 1.309(12) . ?
O9 C74 1.326(11) . ?
O10 C80 1.309(10) . ?
O11 C91 1.309(12) . ?
O12 C97 1.310(11) . ?
O13 N67 1.29(2) . ?
O14 N67 1.23(2) . ?
O15 N67 1.062(17) . ?
O16 N68 1.267(19) . ?
O17 N68 1.173(17) . ?
O18 N68 1.24(2) . ?
O21 N71 1.2186 2_775 ?
O24 N71 1.1005 . ?
O24 O24 1.1070 2_775 ?
O24 N71 1.62554(12) 2_775 ?
O25 C104 1.13(2) . ?
O34 N70 0.93(3) . ?
O37 O51 1.59(3) . ?
O39 N70 1.47(3) . ?
O40 N70 1.27(3) . ?
O43 O44 1.33(3) . ?
O50 N71 1.3275 . ?
N1 C3 1.0842 . ?
N1 C2 1.3398 . ?
N2 C4 1.3111 . ?
N2 C1 1.3941 . ?
N3 C5 1.35(2) . ?
N3 H1 0.96(2) . ?
N3 H2 0.946(13) . ?
N4 C5 1.397(19) . ?
N4 N5 1.400(16) . ?
N5 C6 1.294(16) . ?
N6 C11 1.336(16) . ?
N6 C7 1.339(15) . ?
N7 C12 1.295(15) . ?
N7 N8 1.370(14) . ?
N8 C13 1.330(17) . ?
N9 C13 1.326(17) . ?
N9 H3 0.946(12) . ?
N9 H4 0.935(13) . ?
N10 C15 1.300(16) . ?
N10 C14 1.349(16) . ?
N11 C16 1.27(2) . ?
N11 C17 1.32(2) . ?
N12 C18 1.279(17) . ?
N12 C21 1.376(18) . ?
N13 C19 1.27(3) . ?
N13 C20 1.34(2) . ?
N14 C22 1.342(16) . ?
N14 H5 0.913(14) . ?
N14 H6 0.971(11) . ?
N15 C22 1.267(15) . ?
N15 N16 1.360(14) . ?
N16 C23 1.336(14) . ?
N17 C24 1.315(13) . ?
N17 C28 1.316(14) . ?
N18 C29 1.277(15) . ?
N18 N19 1.399(13) . ?
N19 C30 1.301(15) . ?
N20 C30 1.332(15) . ?
N20 H7 0.961(13) . ?
N20 H8 0.941(12) . ?
N21 C32 1.317(15) . ?
N21 C31 1.352(14) . ?
N22 C34 1.288(18) . ?
N22 C33 1.34(2) . ?
N23 C38 1.321(13) . ?
N23 C35 1.358(14) . ?
N24 C37 1.297(15) . ?
N24 C36 1.338(16) . ?
N25 C39 1.317(13) . ?
N25 H9 0.950(10) . ?
N25 H10 0.946(9) . ?
N26 C39 1.327(13) . ?
N26 N27 1.428(12) . ?
N27 C40 1.295(13) . ?
N28 C41 1.326(12) . ?
N28 C45 1.335(13) . ?
N29 C46 1.308(13) . ?
N29 N30 1.399(11) . ?
N30 C47 1.298(13) . ?
N31 C47 1.342(14) . ?
N31 H11 0.924(10) . ?
N31 H12 0.963(10) . ?
N32 C49 1.342(14) . ?
N32 C48 1.370(14) . ?
N33 C51 1.297(15) . ?
N33 C50 1.318(17) . ?
N34 C55 1.341(19) . ?
N34 C52 1.343(18) . ?
N35 C53 1.34(2) . ?
N35 C54 1.39(2) . ?
N36 C56 1.32(2) . ?
N36 H13 0.952(13) . ?
N36 H14 0.968(12) . ?
N37 C56 1.335(17) . ?
N37 N38 1.421(15) . ?
N38 C57 1.310(15) . ?
N39 C62 1.354(15) . ?
N39 C58 1.363(14) . ?
N40 C63 1.313(15) . ?
N40 N41 1.422(12) . ?
N41 C64 1.316(15) . ?
N42 C64 1.384(15) . ?
N42 H15 0.948(11) . ?
N42 H16 0.954(12) . ?
N43 C66 1.342(16) . ?
N43 C65 1.345(14) . ?
N44 C67 1.29(2) . ?
N44 C68 1.377(18) . ?
N45 C69 1.300(14) . ?
N45 C72 1.372(15) . ?
N46 C70 1.328(19) . ?
N46 C71 1.360(17) . ?
N47 C73 1.283(15) . ?
N47 H17 0.965(11) . ?
N47 H18 0.953(11) . ?
N48 C73 1.287(14) . ?
N48 N49 1.392(12) . ?
N49 C74 1.290(13) . ?
N50 C79 1.307(13) . ?
N50 C75 1.361(13) . ?
N51 C80 1.278(12) . ?
N51 N52 1.403(11) . ?
N52 C81 1.337(14) . ?
N53 C81 1.309(13) . ?
N53 H19 0.942(9) . ?
N53 H20 0.952(9) . ?
N54 C83 1.336(15) . ?
N54 C82 1.374(14) . ?
N55 C84 1.322(19) . ?
N55 C85 1.343(16) . ?
N56 C89 1.292(16) . ?
N56 C86 1.341(16) . ?
N57 C88 1.33(2) . ?
N57 C87 1.34(2) . ?
N58 C90 1.339(16) . ?
N58 H21 0.945(10) . ?
N58 H22 0.948(11) . ?
N59 C90 1.316(15) . ?
N59 N60 1.412(13) . ?
N60 C91 1.316(14) . ?
N61 C92 1.325(13) . ?
N61 C96 1.346(13) . ?
N62 C97 1.299(13) . ?
N62 N63 1.401(12) . ?
N63 C98 1.296(13) . ?
N64 C98 1.316(14) . ?
N64 H23 0.946(10) . ?
N64 H24 0.974(9) . ?
N65 C99 1.321(13) . ?
N65 C100 1.342(13) . ?
N66 C102 1.330(15) . ?
N66 C101 1.331(15) . ?
N69 C103 0.99(2) . ?
N71 O21 1.2186 2_775 ?
N71 O24 1.62554(11) 2_775 ?
C1 C2 1.6547 . ?
C1 H25 0.9500 . ?
C2 H26 0.9500 . ?
C3 C4 1.3957 . ?
C3 H27 0.9500 . ?
C4 C5 1.31(2) . ?
C6 C7 1.470(19) . ?
C7 C8 1.391(17) . ?
C8 C9 1.40(2) . ?
C8 H28 0.935(16) . ?
C9 C10 1.37(2) . ?
C9 H29 0.946(14) . ?
C10 C11 1.359(16) . ?
C10 H30 0.938(15) . ?
C11 C12 1.483(18) . ?
C13 C14 1.46(2) . ?
C14 C17 1.35(2) . ?
C15 C16 1.38(2) . ?
C15 H31 0.970(15) . ?
C16 H32 0.973(17) . ?
C17 H33 0.989(17) . ?
C18 C19 1.43(2) . ?
C18 H34 0.955(17) . ?
C19 H35 1.00(2) . ?
C20 C21 1.41(2) . ?
C20 H36 0.99(2) . ?
C21 C22 1.53(2) . ?
C23 C24 1.520(16) . ?
C24 C25 1.334(15) . ?
C25 C26 1.356(19) . ?
C25 H37 0.975(13) . ?
C26 C27 1.380(18) . ?
C26 H38 0.973(11) . ?
C27 C28 1.395(14) . ?
C27 H39 0.975(13) . ?
C28 C29 1.514(16) . ?
C30 C31 1.474(18) . ?
C31 C34 1.363(18) . ?
C32 C33 1.40(2) . ?
C32 H40 0.930(13) . ?
C33 H41 0.949(15) . ?
C34 H42 0.951(14) . ?
C35 C36 1.391(16) . ?
C35 H43 0.960(11) . ?
C36 H44 0.946(12) . ?
C37 C38 1.392(15) . ?
C37 H45 0.952(12) . ?
C38 C39 1.494(15) . ?
C40 C41 1.476(15) . ?
C41 C42 1.386(14) . ?
C42 C43 1.395(18) . ?
C42 H46 0.933(11) . ?
C43 C44 1.362(18) . ?
C43 H47 0.954(11) . ?
C44 C45 1.349(15) . ?
C44 H48 0.962(12) . ?
C45 C46 1.512(14) . ?
C47 C48 1.475(15) . ?
C48 C51 1.392(16) . ?
C49 C50 1.440(18) . ?
C49 H49 0.927(12) . ?
C50 H50 0.929(12) . ?
C51 H51 0.946(13) . ?
C52 C53 1.31(2) . ?
C52 H52 0.937(17) . ?
C53 H53 0.926(18) . ?
C54 C55 1.42(2) . ?
C54 H54 0.97(2) . ?
C55 C56 1.45(2) . ?
C57 C58 1.433(17) . ?
C58 C59 1.353(17) . ?
C59 C60 1.38(2) . ?
C59 H55 0.968(13) . ?
C60 C61 1.370(19) . ?
C60 H56 0.929(14) . ?
C61 C62 1.396(16) . ?
C61 H57 0.934(12) . ?
C62 C63 1.462(15) . ?
C64 C65 1.482(16) . ?
C65 C68 1.338(17) . ?
C66 C67 1.43(2) . ?
C66 H58 0.981(13) . ?
C67 H59 0.944(17) . ?
C68 H60 0.947(15) . ?
C69 C70 1.48(2) . ?
C69 H61 0.968(14) . ?
C70 H62 0.953(14) . ?
C71 C72 1.382(17) . ?
C71 H63 0.937(14) . ?
C72 C73 1.502(15) . ?
C74 C75 1.489(14) . ?
C75 C76 1.367(15) . ?
C76 C77 1.423(17) . ?
C76 H64 0.958(12) . ?
C77 C78 1.358(17) . ?
C77 H65 0.946(10) . ?
C78 C79 1.379(15) . ?
C78 H66 0.967(12) . ?
C79 C80 1.490(14) . ?
C81 C82 1.495(15) . ?
C82 C85 1.390(16) . ?
C83 C84 1.39(2) . ?
C83 H67 0.935(14) . ?
C84 H68 0.964(13) . ?
C85 H69 0.950(14) . ?
C86 C87 1.34(2) . ?
C86 H70 0.985(15) . ?
C87 H71 0.940(16) . ?
C88 C89 1.414(19) . ?
C88 H72 0.954(19) . ?
C89 C90 1.495(18) . ?
C91 C92 1.444(15) . ?
C92 C93 1.418(16) . ?
C93 C94 1.42(2) . ?
C93 H73 0.946(13) . ?
C94 C95 1.341(19) . ?
C94 H74 0.959(13) . ?
C95 C96 1.385(15) . ?
C95 H75 0.942(13) . ?
C96 C97 1.492(15) . ?
C98 C99 1.520(15) . ?
C99 C102 1.374(16) . ?
C100 C101 1.401(16) . ?
C100 H76 0.953(11) . ?
C101 H77 0.961(11) . ?
C102 H78 0.953(12) . ?
C103 C105 1.46(2) . ?
C104 H79 1.02(2) . ?
C104 H80 1.06(2) . ?
C104 H81 0.98(2) . ?
C105 H82 0.8324 . ?
C105 H83 1.0104 . ?
C105 H84 1.1215 . ?

loop_
_geom_torsion_atom_site_label_1
_geom_torsion_atom_site_label_2
_geom_torsion_atom_site_label_3
_geom_torsion_atom_site_label_4
_geom_torsion
_geom_torsion_site_symmetry_1
_geom_torsion_site_symmetry_2
_geom_torsion_site_symmetry_3
_geom_torsion_site_symmetry_4
_geom_torsion_publ_flag
N4 Mn1 O1 C6 -0.6(8) . . . . ?
N37 Mn1 O1 C6 -172.4(8) . . . . ?
O7 Mn1 O1 C6 110.0(8) . . . . ?
N34 Mn1 O1 C6 -107.3(8) . . . . ?
N2 Mn1 O1 C6 0.7(9) . . . . ?
N4 Mn1 O1 Mn2 176.6(6) . . . . ?
N37 Mn1 O1 Mn2 4.8(7) . . . . ?
O7 Mn1 O1 Mn2 -72.8(5) . . . . ?
N34 Mn1 O1 Mn2 69.9(5) . . . . ?
N2 Mn1 O1 Mn2 177.90(19) . . . . ?
O9 Mn2 O1 C6 -126.6(8) . . . . ?
N48 Mn2 O1 C6 160.8(8) . . . . ?
N6 Mn2 O1 C6 -5.0(8) . . . . ?
O2 Mn2 O1 C6 -13.2(10) . . . . ?
N45 Mn2 O1 C6 90.0(8) . . . . ?
O9 Mn2 O1 Mn1 56.3(5) . . . . ?
N48 Mn2 O1 Mn1 -16.3(5) . . . . ?
N6 Mn2 O1 Mn1 177.9(6) . . . . ?
O2 Mn2 O1 Mn1 169.7(4) . . . . ?
N45 Mn2 O1 Mn1 -87.1(5) . . . . ?
N59 Mn3 O2 C12 151.4(8) . . . . ?
O11 Mn3 O2 C12 -132.6(8) . . . . ?
N8 Mn3 O2 C12 -8.8(8) . . . . ?
N56 Mn3 O2 C12 82.3(8) . . . . ?
N10 Mn3 O2 C12 -25.2(10) . . . . ?
N59 Mn3 O2 Mn2 -20.7(6) . . . . ?
O11 Mn3 O2 Mn2 55.4(5) . . . . ?
N8 Mn3 O2 Mn2 179.1(5) . . . . ?
N56 Mn3 O2 Mn2 -89.7(5) . . . . ?
N10 Mn3 O2 Mn2 162.8(4) . . . . ?
O9 Mn2 O2 C12 120.0(8) . . . . ?
N48 Mn2 O2 C12 -164.7(8) . . . . ?
N6 Mn2 O2 C12 0.7(8) . . . . ?
O1 Mn2 O2 C12 8.9(11) . . . . ?
N45 Mn2 O2 C12 -97.3(9) . . . . ?
O9 Mn2 O2 Mn3 -68.4(5) . . . . ?
N48 Mn2 O2 Mn3 6.9(6) . . . . ?
N6 Mn2 O2 Mn3 172.3(5) . . . . ?
O1 Mn2 O2 Mn3 -179.5(4) . . . . ?
N45 Mn2 O2 Mn3 74.3(5) . . . . ?
N15 Mn4 O3 C23 -2.0(7) . . . . ?
N39 Mn4 O3 C23 173.1(7) . . . . ?
O7 Mn4 O3 C23 -112.6(7) . . . . ?
O8 Mn4 O3 C23 101.3(7) . . . . ?
N12 Mn4 O3 C23 -7.0(10) . . . . ?
N15 Mn4 O3 Mn5 176.2(5) . . . . ?
N39 Mn4 O3 Mn5 -8.6(6) . . . . ?
O7 Mn4 O3 Mn5 65.6(5) . . . . ?
O8 Mn4 O3 Mn5 -80.4(5) . . . . ?
N12 Mn4 O3 Mn5 171.3(5) . . . . ?
N50 Mn5 O3 C23 174.1(7) . . . . ?
N17 Mn5 O3 C23 -3.1(7) . . . . ?
O4 Mn5 O3 C23 -3.1(10) . . . . ?
O10 Mn5 O3 C23 -112.5(7) . . . . ?
O9 Mn5 O3 C23 100.1(7) . . . . ?
N50 Mn5 O3 Mn4 -4.1(5) . . . . ?
N17 Mn5 O3 Mn4 178.8(5) . . . . ?
O4 Mn5 O3 Mn4 178.8(4) . . . . ?
O10 Mn5 O3 Mn4 69.3(5) . . . . ?
O9 Mn5 O3 Mn4 -78.1(4) . . . . ?
N19 Mn6 O4 C29 -5.3(6) . . . . ?
N61 Mn6 O4 C29 166.4(6) . . . . ?
O12 Mn6 O4 C29 -119.9(7) . . . . ?
O11 Mn6 O4 C29 93.3(7) . . . . ?
N21 Mn6 O4 C29 -15.8(9) . . . . ?
N19 Mn6 O4 Mn5 176.3(5) . . . . ?
N61 Mn6 O4 Mn5 -12.0(5) . . . . ?
O12 Mn6 O4 Mn5 61.7(4) . . . . ?
O11 Mn6 O4 Mn5 -85.1(4) . . . . ?
N21 Mn6 O4 Mn5 165.7(4) . . . . ?
N50 Mn5 O4 C29 179.2(7) . . . . ?
N17 Mn5 O4 C29 -3.7(7) . . . . ?
O10 Mn5 O4 C29 105.9(7) . . . . ?
O3 Mn5 O4 C29 -3.7(10) . . . . ?
O9 Mn5 O4 C29 -107.7(7) . . . . ?
N50 Mn5 O4 Mn6 -2.4(5) . . . . ?
N17 Mn5 O4 Mn6 174.6(5) . . . . ?
O10 Mn5 O4 Mn6 -75.8(4) . . . . ?
O3 Mn5 O4 Mn6 174.7(4) . . . . ?
O9 Mn5 O4 Mn6 70.6(4) . . . . ?
N41 Mn7 O5 C40 159.4(7) . . . . ?
N26 Mn7 O5 C40 -4.6(7) . . . . ?
O8 Mn7 O5 C40 -124.4(7) . . . . ?
N23 Mn7 O5 C40 -17.4(9) . . . . ?
N43 Mn7 O5 C40 91.0(7) . . . . ?
N41 Mn7 O5 Mn8 -16.5(6) . . . . ?
N26 Mn7 O5 Mn8 179.5(5) . . . . ?
O8 Mn7 O5 Mn8 59.7(5) . . . . ?
N23 Mn7 O5 Mn8 166.8(4) . . . . ?
N43 Mn7 O5 Mn8 -84.8(5) . . . . ?
N52 Mn8 O5 C40 -172.0(7) . . . . ?
O10 Mn8 O5 C40 114.3(7) . . . . ?
N28 Mn8 O5 C40 -0.4(7) . . . . ?
O6 Mn8 O5 C40 8.5(10) . . . . ?
N54 Mn8 O5 C40 -102.5(7) . . . . ?
N52 Mn8 O5 Mn7 3.7(5) . . . . ?
O10 Mn8 O5 Mn7 -70.0(4) . . . . ?
N28 Mn8 O5 Mn7 175.3(5) . . . . ?
O6 Mn8 O5 Mn7 -175.8(4) . . . . ?
N54 Mn8 O5 Mn7 73.2(5) . . . . ?
N63 Mn9 O6 C46 -178.6(7) . . . . ?
N30 Mn9 O6 C46 -3.6(7) . . . . ?
O12 Mn9 O6 C46 105.1(7) . . . . ?
N65 Mn9 O6 C46 -111.4(7) . . . . ?
N32 Mn9 O6 C46 -4.2(10) . . . . ?
N63 Mn9 O6 Mn8 2.2(6) . . . . ?
N30 Mn9 O6 Mn8 177.3(5) . . . . ?
O12 Mn9 O6 Mn8 -74.1(4) . . . . ?
N65 Mn9 O6 Mn8 69.4(4) . . . . ?
N32 Mn9 O6 Mn8 176.6(4) . . . . ?
N52 Mn8 O6 C46 166.2(8) . . . . ?
O10 Mn8 O6 C46 -120.7(8) . . . . ?
N28 Mn8 O6 C46 -5.4(7) . . . . ?
O5 Mn8 O6 C46 -14.3(10) . . . . ?
N54 Mn8 O6 C46 94.7(8) . . . . ?
N52 Mn8 O6 Mn9 -14.6(5) . . . . ?
O10 Mn8 O6 Mn9 58.4(4) . . . . ?
N28 Mn8 O6 Mn9 173.8(5) . . . . ?
O5 Mn8 O6 Mn9 164.8(4) . . . . ?
N54 Mn8 O6 Mn9 -86.2(4) . . . . ?
N15 Mn4 O7 C57 165.0(8) . . . . ?
O3 Mn4 O7 C57 -120.0(8) . . . . ?
N39 Mn4 O7 C57 -2.3(8) . . . . ?
O8 Mn4 O7 C57 -13.5(11) . . . . ?
N12 Mn4 O7 C57 95.4(9) . . . . ?
N15 Mn4 O7 Mn1 -6.9(6) . . . . ?
O3 Mn4 O7 Mn1 68.1(5) . . . . ?
N39 Mn4 O7 Mn1 -174.3(6) . . . . ?
O8 Mn4 O7 Mn1 174.6(4) . . . . ?
N12 Mn4 O7 Mn1 -76.5(5) . . . . ?
N4 Mn1 O7 C57 -154.5(8) . . . . ?
N37 Mn1 O7 C57 7.3(8) . . . . ?
O1 Mn1 O7 C57 128.6(8) . . . . ?
N34 Mn1 O7 C57 22.9(11) . . . . ?
N2 Mn1 O7 C57 -86.8(8) . . . . ?
N4 Mn1 O7 Mn4 17.6(6) . . . . ?
N37 Mn1 O7 Mn4 179.5(6) . . . . ?
O1 Mn1 O7 Mn4 -59.2(5) . . . . ?
N34 Mn1 O7 Mn4 -164.9(5) . . . . ?
N2 Mn1 O7 Mn4 85.4(4) . . . . ?
N41 Mn7 O8 C63 1.3(8) . . . . ?
O5 Mn7 O8 C63 -109.7(8) . . . . ?
N26 Mn7 O8 C63 173.8(7) . . . . ?
N23 Mn7 O8 C63 107.2(8) . . . . ?
N43 Mn7 O8 C63 0.2(10) . . . . ?
N41 Mn7 O8 Mn4 -175.0(5) . . . . ?
O5 Mn7 O8 Mn4 74.0(5) . . . . ?
N26 Mn7 O8 Mn4 -2.6(6) . . . . ?
N23 Mn7 O8 Mn4 -69.2(5) . . . . ?
N43 Mn7 O8 Mn4 -176.2(4) . . . . ?
N15 Mn4 O8 C63 -159.5(8) . . . . ?
O3 Mn4 O8 C63 126.4(8) . . . . ?
N39 Mn4 O8 C63 7.9(8) . . . . ?
O7 Mn4 O8 C63 19.1(10) . . . . ?
N12 Mn4 O8 C63 -88.6(8) . . . . ?
N15 Mn4 O8 Mn7 16.7(6) . . . . ?
O3 Mn4 O8 Mn7 -57.4(5) . . . . ?
N39 Mn4 O8 Mn7 -176.0(5) . . . . ?
O7 Mn4 O8 Mn7 -164.7(4) . . . . ?
N12 Mn4 O8 Mn7 87.5(5) . . . . ?
N48 Mn2 O9 C74 4.5(7) . . . . ?
N6 Mn2 O9 C74 -168.7(7) . . . . ?
O2 Mn2 O9 C74 116.6(7) . . . . ?
O1 Mn2 O9 C74 -97.2(7) . . . . ?
N45 Mn2 O9 C74 12.6(9) . . . . ?
N48 Mn2 O9 Mn5 -176.6(5) . . . . ?
N6 Mn2 O9 Mn5 10.2(6) . . . . ?
O2 Mn2 O9 Mn5 -64.5(5) . . . . ?
O1 Mn2 O9 Mn5 81.6(4) . . . . ?
N45 Mn2 O9 Mn5 -168.5(4) . . . . ?
N50 Mn5 O9 C74 2.3(7) . . . . ?
N17 Mn5 O9 C74 -178.9(7) . . . . ?
O4 Mn5 O9 C74 -106.0(7) . . . . ?
O10 Mn5 O9 C74 -1.6(10) . . . . ?
O3 Mn5 O9 C74 107.6(7) . . . . ?
N50 Mn5 O9 Mn2 -176.5(5) . . . . ?
N17 Mn5 O9 Mn2 2.2(5) . . . . ?
O4 Mn5 O9 Mn2 75.2(4) . . . . ?
O10 Mn5 O9 Mn2 179.6(4) . . . . ?
O3 Mn5 O9 Mn2 -71.2(4) . . . . ?
N52 Mn8 O10 C80 3.7(7) . . . . ?
N28 Mn8 O10 C80 -171.1(6) . . . . ?
O5 Mn8 O10 C80 115.1(7) . . . . ?
O6 Mn8 O10 C80 -98.9(7) . . . . ?
N54 Mn8 O10 C80 12.4(9) . . . . ?
N52 Mn8 O10 Mn5 -175.7(5) . . . . ?
N28 Mn8 O10 Mn5 9.5(5) . . . . ?
O5 Mn8 O10 Mn5 -64.4(4) . . . . ?
O6 Mn8 O10 Mn5 81.6(4) . . . . ?
N54 Mn8 O10 Mn5 -167.0(4) . . . . ?
N50 Mn5 O10 C80 4.3(7) . . . . ?
N17 Mn5 O10 C80 -174.6(7) . . . . ?
O4 Mn5 O10 C80 111.7(7) . . . . ?
O3 Mn5 O10 C80 -100.9(7) . . . . ?
O9 Mn5 O10 C80 8.2(9) . . . . ?
N50 Mn5 O10 Mn8 -176.3(5) . . . . ?
N17 Mn5 O10 Mn8 4.8(5) . . . . ?
O4 Mn5 O10 Mn8 -68.9(4) . . . . ?
O3 Mn5 O10 Mn8 78.5(4) . . . . ?
O9 Mn5 O10 Mn8 -172.4(4) . . . . ?
N59 Mn3 O11 C91 3.7(8) . . . . ?
O2 Mn3 O11 C91 -105.4(8) . . . . ?
N8 Mn3 O11 C91 179.7(7) . . . . ?
N56 Mn3 O11 C91 3.5(10) . . . . ?
N10 Mn3 O11 C91 111.9(8) . . . . ?
N59 Mn3 O11 Mn6 -178.6(6) . . . . ?
O2 Mn3 O11 Mn6 72.4(5) . . . . ?
N8 Mn3 O11 Mn6 -2.6(7) . . . . ?
N56 Mn3 O11 Mn6 -178.7(4) . . . . ?
N10 Mn3 O11 Mn6 -70.4(5) . . . . ?
N19 Mn6 O11 C91 -167.0(8) . . . . ?
O4 Mn6 O11 C91 120.2(8) . . . . ?
N61 Mn6 O11 C91 2.7(8) . . . . ?
O12 Mn6 O11 C91 9.4(10) . . . . ?
N21 Mn6 O11 C91 -96.6(8) . . . . ?
N19 Mn6 O11 Mn3 15.3(5) . . . . ?
O4 Mn6 O11 Mn3 -57.5(5) . . . . ?
N61 Mn6 O11 Mn3 -175.0(6) . . . . ?
O12 Mn6 O11 Mn3 -168.3(4) . . . . ?
N21 Mn6 O11 Mn3 85.6(5) . . . . ?
N63 Mn9 O12 C97 9.0(7) . . . . ?
N30 Mn9 O12 C97 -154.5(7) . . . . ?
O6 Mn9 O12 C97 130.2(7) . . . . ?
N65 Mn9 O12 C97 25.0(9) . . . . ?
N32 Mn9 O12 C97 -84.6(7) . . . . ?
N63 Mn9 O12 Mn6 178.6(5) . . . . ?
N30 Mn9 O12 Mn6 15.0(5) . . . . ?
O6 Mn9 O12 Mn6 -60.2(4) . . . . ?
N65 Mn9 O12 Mn6 -165.5(4) . . . . ?
N32 Mn9 O12 Mn6 84.9(4) . . . . ?
N19 Mn6 O12 C97 168.3(7) . . . . ?
O4 Mn6 O12 C97 -118.1(7) . . . . ?
N61 Mn6 O12 C97 -1.2(7) . . . . ?
O11 Mn6 O12 C97 -7.8(10) . . . . ?
N21 Mn6 O12 C97 99.6(8) . . . . ?
N19 Mn6 O12 Mn9 -0.8(6) . . . . ?
O4 Mn6 O12 Mn9 72.9(4) . . . . ?
N61 Mn6 O12 Mn9 -170.2(5) . . . . ?
O11 Mn6 O12 Mn9 -176.8(4) . . . . ?
N21 Mn6 O12 Mn9 -69.4(4) . . . . ?
N4 Mn1 N2 C4 1.5(3) . . . . ?
N37 Mn1 N2 C4 174.5(3) . . . . ?
O1 Mn1 N2 C4 0.2(4) . . . . ?
O7 Mn1 N2 C4 -113.5(2) . . . . ?
N34 Mn1 N2 C4 103.7(4) . . . . ?
N4 Mn1 N2 C1 174.4(3) . . . . ?
N37 Mn1 N2 C1 -12.7(3) . . . . ?
O1 Mn1 N2 C1 173.1(4) . . . . ?
O7 Mn1 N2 C1 59.3(2) . . . . ?
N34 Mn1 N2 C1 -83.4(4) . . . . ?
N37 Mn1 N4 C5 -24.4(19) . . . . ?
O1 Mn1 N4 C5 178.4(10) . . . . ?
O7 Mn1 N4 C5 80.1(10) . . . . ?
N34 Mn1 N4 C5 -98.2(10) . . . . ?
N2 Mn1 N4 C5 -0.8(8) . . . . ?
N37 Mn1 N4 N5 157.7(12) . . . . ?
O1 Mn1 N4 N5 0.5(8) . . . . ?
O7 Mn1 N4 N5 -97.8(9) . . . . ?
N34 Mn1 N4 N5 83.9(9) . . . . ?
N2 Mn1 N4 N5 -178.7(9) . . . . ?
C5 N4 N5 C6 -178.3(11) . . . . ?
Mn1 N4 N5 C6 -0.4(14) . . . . ?
O9 Mn2 N6 C11 -94.2(10) . . . . ?
N48 Mn2 N6 C11 112.2(16) . . . . ?
O2 Mn2 N6 C11 -2.5(9) . . . . ?
O1 Mn2 N6 C11 -177.3(10) . . . . ?
N45 Mn2 N6 C11 85.0(10) . . . . ?
O9 Mn2 N6 C7 87.8(10) . . . . ?
N48 Mn2 N6 C7 -65.8(19) . . . . ?
O2 Mn2 N6 C7 179.5(10) . . . . ?
O1 Mn2 N6 C7 4.6(9) . . . . ?
N45 Mn2 N6 C7 -93.0(10) . . . . ?
C12 N7 N8 C13 168.8(11) . . . . ?
C12 N7 N8 Mn3 -7.6(13) . . . . ?
N59 Mn3 N8 C13 92.5(15) . . . . ?
O11 Mn3 N8 C13 -75.6(11) . . . . ?
O2 Mn3 N8 C13 -167.1(11) . . . . ?
N56 Mn3 N8 C13 102.1(10) . . . . ?
N10 Mn3 N8 C13 2.0(10) . . . . ?
N59 Mn3 N8 N7 -91.2(15) . . . . ?
O11 Mn3 N8 N7 100.8(9) . . . . ?
O2 Mn3 N8 N7 9.2(8) . . . . ?
N56 Mn3 N8 N7 -81.5(9) . . . . ?
N10 Mn3 N8 N7 178.4(9) . . . . ?
N59 Mn3 N10 C15 17.4(11) . . . . ?
O11 Mn3 N10 C15 -54.8(11) . . . . ?
O2 Mn3 N10 C15 -166.0(9) . . . . ?
N8 Mn3 N10 C15 177.7(11) . . . . ?
N56 Mn3 N10 C15 89.5(11) . . . . ?
N59 Mn3 N10 C14 -158.9(9) . . . . ?
O11 Mn3 N10 C14 128.9(9) . . . . ?
O2 Mn3 N10 C14 17.7(12) . . . . ?
N8 Mn3 N10 C14 1.5(9) . . . . ?
N56 Mn3 N10 C14 -86.8(9) . . . . ?
N15 Mn4 N12 C18 179.9(14) . . . . ?
O3 Mn4 N12 C18 -175.0(11) . . . . ?
N39 Mn4 N12 C18 4.9(14) . . . . ?
O7 Mn4 N12 C18 -68.4(13) . . . . ?
O8 Mn4 N12 C18 77.9(13) . . . . ?
N15 Mn4 N12 C21 -1.0(8) . . . . ?
O3 Mn4 N12 C21 4.0(12) . . . . ?
N39 Mn4 N12 C21 -176.0(9) . . . . ?
O7 Mn4 N12 C21 110.6(9) . . . . ?
O8 Mn4 N12 C21 -103.1(9) . . . . ?
O3 Mn4 N15 C22 -174.9(11) . . . . ?
N39 Mn4 N15 C22 25(2) . . . . ?
O7 Mn4 N15 C22 -84.1(11) . . . . ?
O8 Mn4 N15 C22 95.0(11) . . . . ?
N12 Mn4 N15 C22 1.9(10) . . . . ?
O3 Mn4 N15 N16 1.5(8) . . . . ?
N39 Mn4 N15 N16 -158.9(15) . . . . ?
O7 Mn4 N15 N16 92.3(8) . . . . ?
O8 Mn4 N15 N16 -88.6(8) . . . . ?
N12 Mn4 N15 N16 178.3(9) . . . . ?
C22 N15 N16 C23 176.3(10) . . . . ?
Mn4 N15 N16 C23 -0.7(12) . . . . ?
N50 Mn5 N17 C24 -64(7) . . . . ?
O4 Mn5 N17 C24 -175.6(9) . . . . ?
O10 Mn5 N17 C24 94.5(9) . . . . ?
O3 Mn5 N17 C24 4.4(8) . . . . ?
O9 Mn5 N17 C24 -87.1(9) . . . . ?
N50 Mn5 N17 C28 112(6) . . . . ?
O4 Mn5 N17 C28 -0.4(8) . . . . ?
O10 Mn5 N17 C28 -90.3(9) . . . . ?
O3 Mn5 N17 C28 179.6(9) . . . . ?
O9 Mn5 N17 C28 88.1(9) . . . . ?
C29 N18 N19 C30 172.7(10) . . . . ?
C29 N18 N19 Mn6 -5.0(12) . . . . ?
O4 Mn6 N19 C30 -171.6(10) . . . . ?
N61 Mn6 N19 C30 44(2) . . . . ?
O12 Mn6 N19 C30 -81.9(10) . . . . ?
O11 Mn6 N19 C30 95.8(10) . . . . ?
N21 Mn6 N19 C30 1.4(9) . . . . ?
O4 Mn6 N19 N18 5.9(7) . . . . ?
N61 Mn6 N19 N18 -138.2(15) . . . . ?
O12 Mn6 N19 N18 95.5(8) . . . . ?
O11 Mn6 N19 N18 -86.8(8) . . . . ?
N21 Mn6 N19 N18 178.8(8) . . . . ?
N19 Mn6 N21 C32 -180.0(11) . . . . ?
O4 Mn6 N21 C32 -169.3(9) . . . . ?
N61 Mn6 N21 C32 8.7(11) . . . . ?
O12 Mn6 N21 C32 -63.8(10) . . . . ?
O11 Mn6 N21 C32 82.2(10) . . . . ?
N19 Mn6 N21 C31 1.8(8) . . . . ?
O4 Mn6 N21 C31 12.5(10) . . . . ?
N61 Mn6 N21 C31 -169.6(8) . . . . ?
O12 Mn6 N21 C31 118.0(8) . . . . ?
O11 Mn6 N21 C31 -96.0(8) . . . . ?
N41 Mn7 N23 C38 -164.9(8) . . . . ?
O5 Mn7 N23 C38 12.0(11) . . . . ?
N26 Mn7 N23 C38 -0.9(8) . . . . ?
O8 Mn7 N23 C38 123.4(8) . . . . ?
N43 Mn7 N23 C38 -93.4(8) . . . . ?
N41 Mn7 N23 C35 17.5(10) . . . . ?
O5 Mn7 N23 C35 -165.6(8) . . . . ?
N26 Mn7 N23 C35 -178.5(10) . . . . ?
O8 Mn7 N23 C35 -54.2(9) . . . . ?
N43 Mn7 N23 C35 89.0(9) . . . . ?
N41 Mn7 N26 C39 77.4(18) . . . . ?
O5 Mn7 N26 C39 -169.8(10) . . . . ?
O8 Mn7 N26 C39 -75.5(10) . . . . ?
N23 Mn7 N26 C39 1.7(9) . . . . ?
N43 Mn7 N26 C39 100.6(9) . . . . ?
N41 Mn7 N26 N27 -107.0(14) . . . . ?
O5 Mn7 N26 N27 5.8(7) . . . . ?
O8 Mn7 N26 N27 100.1(8) . . . . ?
N23 Mn7 N26 N27 177.3(9) . . . . ?
N43 Mn7 N26 N27 -83.8(8) . . . . ?
C39 N26 N27 C40 170.2(10) . . . . ?
Mn7 N26 N27 C40 -5.8(12) . . . . ?
N52 Mn8 N28 C41 123(2) . . . . ?
O10 Mn8 N28 C41 -89.6(8) . . . . ?
O5 Mn8 N28 C41 -1.0(8) . . . . ?
O6 Mn8 N28 C41 -175.6(9) . . . . ?
N54 Mn8 N28 C41 88.2(9) . . . . ?
N52 Mn8 N28 C45 -60(2) . . . . ?
O10 Mn8 N28 C45 88.2(9) . . . . ?
O5 Mn8 N28 C45 176.8(9) . . . . ?
O6 Mn8 N28 C45 2.2(8) . . . . ?
N54 Mn8 N28 C45 -94.0(9) . . . . ?
C46 N29 N30 C47 -179.5(10) . . . . ?
C46 N29 N30 Mn9 -3.8(11) . . . . ?
N63 Mn9 N30 C47 -16.0(18) . . . . ?
O6 Mn9 N30 C47 179.4(10) . . . . ?
O12 Mn9 N30 C47 83.5(10) . . . . ?
N65 Mn9 N30 C47 -96.1(9) . . . . ?
N32 Mn9 N30 C47 -1.0(9) . . . . ?
N63 Mn9 N30 N29 168.7(10) . . . . ?
O6 Mn9 N30 N29 4.1(7) . . . . ?
O12 Mn9 N30 N29 -91.8(7) . . . . ?
N65 Mn9 N30 N29 88.6(7) . . . . ?
N32 Mn9 N30 N29 -176.3(8) . . . . ?
N63 Mn9 N32 C49 -3.8(9) . . . . ?
N30 Mn9 N32 C49 -179.7(10) . . . . ?
O6 Mn9 N32 C49 -179.1(8) . . . . ?
O12 Mn9 N32 C49 68.6(9) . . . . ?
N65 Mn9 N32 C49 -75.1(9) . . . . ?
N63 Mn9 N32 C48 175.1(7) . . . . ?
N30 Mn9 N32 C48 -0.8(7) . . . . ?
O6 Mn9 N32 C48 -0.2(10) . . . . ?
O12 Mn9 N32 C48 -112.5(7) . . . . ?
N65 Mn9 N32 C48 103.7(7) . . . . ?
N4 Mn1 N34 C55 160.3(10) . . . . ?
N37 Mn1 N34 C55 -1.5(10) . . . . ?
O1 Mn1 N34 C55 -128.3(10) . . . . ?
O7 Mn1 N34 C55 -17.3(13) . . . . ?
N2 Mn1 N34 C55 88.4(10) . . . . ?
N4 Mn1 N34 C52 -20.2(12) . . . . ?
N37 Mn1 N34 C52 177.9(12) . . . . ?
O1 Mn1 N34 C52 51.2(11) . . . . ?
O7 Mn1 N34 C52 162.2(10) . . . . ?
N2 Mn1 N34 C52 -92.2(11) . . . . ?
N4 Mn1 N37 C56 -80.6(18) . . . . ?
O1 Mn1 N37 C56 73.0(13) . . . . ?
O7 Mn1 N37 C56 168.4(12) . . . . ?
N34 Mn1 N37 C56 -1.3(11) . . . . ?
N2 Mn1 N37 C56 -102.7(11) . . . . ?
N4 Mn1 N37 N38 103.1(15) . . . . ?
O1 Mn1 N37 N38 -103.3(9) . . . . ?
O7 Mn1 N37 N38 -8.0(9) . . . . ?
N34 Mn1 N37 N38 -177.6(10) . . . . ?
N2 Mn1 N37 N38 80.9(9) . . . . ?
C56 N37 N38 C57 -169.7(12) . . . . ?
Mn1 N37 N38 C57 7.0(14) . . . . ?
N15 Mn4 N39 C62 67(2) . . . . ?
O3 Mn4 N39 C62 -91.4(9) . . . . ?
O7 Mn4 N39 C62 -179.9(10) . . . . ?
O8 Mn4 N39 C62 -6.7(9) . . . . ?
N12 Mn4 N39 C62 88.6(10) . . . . ?
N15 Mn4 N39 C58 -109.6(18) . . . . ?
O3 Mn4 N39 C58 92.0(9) . . . . ?
O7 Mn4 N39 C58 3.5(9) . . . . ?
O8 Mn4 N39 C58 176.7(10) . . . . ?
N12 Mn4 N39 C58 -88.0(9) . . . . ?
C63 N40 N41 C64 179.7(11) . . . . ?
C63 N40 N41 Mn7 0.9(13) . . . . ?
O5 Mn7 N41 C64 -82.9(10) . . . . ?
N26 Mn7 N41 C64 24(2) . . . . ?
O8 Mn7 N41 C64 -179.9(11) . . . . ?
N23 Mn7 N41 C64 94.9(10) . . . . ?
N43 Mn7 N41 C64 -0.6(10) . . . . ?
O5 Mn7 N41 N40 95.7(8) . . . . ?
N26 Mn7 N41 N40 -157.3(12) . . . . ?
O8 Mn7 N41 N40 -1.2(8) . . . . ?
N23 Mn7 N41 N40 -86.4(8) . . . . ?
N43 Mn7 N41 N40 178.0(9) . . . . ?
N41 Mn7 N43 C66 -179.4(10) . . . . ?
O5 Mn7 N43 C66 -64.6(10) . . . . ?
N26 Mn7 N43 C66 7.2(10) . . . . ?
O8 Mn7 N43 C66 -178.2(8) . . . . ?
N23 Mn7 N43 C66 78.2(10) . . . . ?
N41 Mn7 N43 C65 1.3(8) . . . . ?
O5 Mn7 N43 C65 116.1(8) . . . . ?
N26 Mn7 N43 C65 -172.1(8) . . . . ?
O8 Mn7 N43 C65 2.5(10) . . . . ?
N23 Mn7 N43 C65 -101.1(8) . . . . ?
O9 Mn2 N45 C69 169.9(9) . . . . ?
N48 Mn2 N45 C69 178.2(11) . . . . ?
N6 Mn2 N45 C69 -8.9(11) . . . . ?
O2 Mn2 N45 C69 62.3(11) . . . . ?
O1 Mn2 N45 C69 -82.2(11) . . . . ?
O9 Mn2 N45 C72 -8.6(11) . . . . ?
N48 Mn2 N45 C72 -0.3(8) . . . . ?
N6 Mn2 N45 C72 172.6(8) . . . . ?
O2 Mn2 N45 C72 -116.2(8) . . . . ?
O1 Mn2 N45 C72 99.2(8) . . . . ?
O9 Mn2 N48 C73 175.7(11) . . . . ?
N6 Mn2 N48 C73 -28(2) . . . . ?
O2 Mn2 N48 C73 81.5(10) . . . . ?
O1 Mn2 N48 C73 -94.6(10) . . . . ?
N45 Mn2 N48 C73 1.1(10) . . . . ?
O9 Mn2 N48 N49 -4.6(7) . . . . ?
N6 Mn2 N48 N49 151.8(13) . . . . ?
O2 Mn2 N48 N49 -98.9(8) . . . . ?
O1 Mn2 N48 N49 85.0(8) . . . . ?
N45 Mn2 N48 N49 -179.2(8) . . . . ?
C73 N48 N49 C74 -176.5(10) . . . . ?
Mn2 N48 N49 C74 3.8(12) . . . . ?
N17 Mn5 N50 C79 155(6) . . . . ?
O4 Mn5 N50 C79 -93.9(8) . . . . ?
O10 Mn5 N50 C79 -3.5(8) . . . . ?
O3 Mn5 N50 C79 87.8(9) . . . . ?
O9 Mn5 N50 C79 178.8(9) . . . . ?
N17 Mn5 N50 C75 -24(7) . . . . ?
O4 Mn5 N50 C75 87.5(8) . . . . ?
O10 Mn5 N50 C75 177.9(9) . . . . ?
O3 Mn5 N50 C75 -90.7(8) . . . . ?
O9 Mn5 N50 C75 0.3(8) . . . . ?
C80 N51 N52 C81 -173.7(9) . . . . ?
C80 N51 N52 Mn8 2.1(11) . . . . ?
O10 Mn8 N52 C81 172.0(10) . . . . ?
N28 Mn8 N52 C81 -38(3) . . . . ?
O5 Mn8 N52 C81 82.5(10) . . . . ?
O6 Mn8 N52 C81 -97.9(9) . . . . ?
N54 Mn8 N52 C81 -2.3(9) . . . . ?
O10 Mn8 N52 N51 -3.2(7) . . . . ?
N28 Mn8 N52 N51 146.5(18) . . . . ?
O5 Mn8 N52 N51 -92.7(7) . . . . ?
O6 Mn8 N52 N51 86.9(7) . . . . ?
N54 Mn8 N52 N51 -177.6(8) . . . . ?
N52 Mn8 N54 C83 -179.0(11) . . . . ?
O10 Mn8 N54 C83 172.2(9) . . . . ?
N28 Mn8 N54 C83 -4.5(11) . . . . ?
O5 Mn8 N54 C83 68.5(11) . . . . ?
O6 Mn8 N54 C83 -78.2(11) . . . . ?
N52 Mn8 N54 C82 1.2(7) . . . . ?
O10 Mn8 N54 C82 -7.6(10) . . . . ?
N28 Mn8 N54 C82 175.6(7) . . . . ?
O5 Mn8 N54 C82 -111.3(8) . . . . ?
O6 Mn8 N54 C82 101.9(8) . . . . ?
N59 Mn3 N56 C89 0.2(8) . . . . ?
O11 Mn3 N56 C89 0.4(12) . . . . ?
O2 Mn3 N56 C89 112.8(9) . . . . ?
N8 Mn3 N56 C89 -176.5(9) . . . . ?
N10 Mn3 N56 C89 -105.1(9) . . . . ?
N59 Mn3 N56 C86 178.4(13) . . . . ?
O11 Mn3 N56 C86 178.5(10) . . . . ?
O2 Mn3 N56 C86 -69.0(12) . . . . ?
N8 Mn3 N56 C86 1.7(12) . . . . ?
N10 Mn3 N56 C86 73.1(12) . . . . ?
O11 Mn3 N59 C90 -178.2(10) . . . . ?
O2 Mn3 N59 C90 -81.4(10) . . . . ?
N8 Mn3 N59 C90 12.0(19) . . . . ?
N56 Mn3 N59 C90 1.7(9) . . . . ?
N10 Mn3 N59 C90 96.3(10) . . . . ?
O11 Mn3 N59 N60 -3.4(7) . . . . ?
O2 Mn3 N59 N60 93.3(8) . . . . ?
N8 Mn3 N59 N60 -173.3(11) . . . . ?
N56 Mn3 N59 N60 176.5(9) . . . . ?
N10 Mn3 N59 N60 -89.0(8) . . . . ?
C90 N59 N60 C91 178.0(10) . . . . ?
Mn3 N59 N60 C91 2.6(12) . . . . ?
N19 Mn6 N61 C92 52(2) . . . . ?
O4 Mn6 N61 C92 -89.0(9) . . . . ?
O12 Mn6 N61 C92 -177.9(9) . . . . ?
O11 Mn6 N61 C92 -2.0(8) . . . . ?
N21 Mn6 N61 C92 92.5(9) . . . . ?
N19 Mn6 N61 C96 -131.3(16) . . . . ?
O4 Mn6 N61 C96 87.9(9) . . . . ?
O12 Mn6 N61 C96 -1.1(8) . . . . ?
O11 Mn6 N61 C96 174.9(9) . . . . ?
N21 Mn6 N61 C96 -90.7(9) . . . . ?
C97 N62 N63 C98 -171.8(10) . . . . ?
C97 N62 N63 Mn9 7.2(12) . . . . ?
N30 Mn9 N63 C98 -85.1(15) . . . . ?
O6 Mn9 N63 C98 77.4(10) . . . . ?
O12 Mn9 N63 C98 169.9(10) . . . . ?
N65 Mn9 N63 C98 0.2(9) . . . . ?
N32 Mn9 N63 C98 -99.2(9) . . . . ?
N30 Mn9 N63 N62 96.0(14) . . . . ?
O6 Mn9 N63 N62 -101.4(8) . . . . ?
O12 Mn9 N63 N62 -9.0(7) . . . . ?
N65 Mn9 N63 N62 -178.6(8) . . . . ?
N32 Mn9 N63 N62 81.9(8) . . . . ?
N63 Mn9 N65 C99 0.1(7) . . . . ?
N30 Mn9 N65 C99 163.5(7) . . . . ?
O6 Mn9 N65 C99 -125.1(8) . . . . ?
O12 Mn9 N65 C99 -16.0(10) . . . . ?
N32 Mn9 N65 C99 90.9(8) . . . . ?
N63 Mn9 N65 C100 177.9(10) . . . . ?
N30 Mn9 N65 C100 -18.6(10) . . . . ?
O6 Mn9 N65 C100 52.8(9) . . . . ?
O12 Mn9 N65 C100 161.9(8) . . . . ?
N32 Mn9 N65 C100 -91.2(9) . . . . ?
O24 O24 N71 O21 4.324(5) 2_775 . . 2_775 ?
N71 O24 N71 O21 4.324(7) 2_775 . . 2_775 ?
O24 O24 N71 O50 -166.058(1) 2_775 . . . ?
N71 O24 N71 O50 -166.058(3) 2_775 . . . ?
N71 O24 N71 O24 0.000(2) 2_775 . . 2_775 ?
C4 N2 C1 C2 -5.500(2) . . . . ?
Mn1 N2 C1 C2 -176.70(5) . . . . ?
C3 N1 C2 C1 8.873(4) . . . . ?
N2 C1 C2 N1 -2.108(3) . . . . ?
C2 N1 C3 C4 -4.726(3) . . . . ?
C1 N2 C4 C5 -174.4(7) . . . . ?
Mn1 N2 C4 C5 -2.3(7) . . . . ?
C1 N2 C4 C3 11.067(1) . . . . ?
Mn1 N2 C4 C3 -176.86(5) . . . . ?
N1 C3 C4 N2 -6.011(1) . . . . ?
N1 C3 C4 C5 179.0(6) . . . . ?
N2 C4 C5 N3 177.0(9) . . . . ?
C3 C4 C5 N3 -7.9(14) . . . . ?
N2 C4 C5 N4 1.9(13) . . . . ?
C3 C4 C5 N4 177.0(8) . . . . ?
N5 N4 C5 C4 177.8(9) . . . . ?
Mn1 N4 C5 C4 -0.1(15) . . . . ?
N5 N4 C5 N3 2.5(18) . . . . ?
Mn1 N4 C5 N3 -175.4(9) . . . . ?
N4 N5 C6 O1 -0.2(17) . . . . ?
N4 N5 C6 C7 178.0(11) . . . . ?
Mn1 O1 C6 N5 0.6(15) . . . . ?
Mn2 O1 C6 N5 -176.9(10) . . . . ?
Mn1 O1 C6 C7 -177.7(8) . . . . ?
Mn2 O1 C6 C7 4.8(14) . . . . ?
C11 N6 C7 C8 -5(2) . . . . ?
Mn2 N6 C7 C8 173.5(11) . . . . ?
C11 N6 C7 C6 178.2(11) . . . . ?
Mn2 N6 C7 C6 -3.8(16) . . . . ?
N5 C6 C7 N6 -179.1(12) . . . . ?
O1 C6 C7 N6 -0.7(17) . . . . ?
N5 C6 C7 C8 4(2) . . . . ?
O1 C6 C7 C8 -177.9(13) . . . . ?
N6 C7 C8 C9 3(2) . . . . ?
C6 C7 C8 C9 179.9(15) . . . . ?
C7 C8 C9 C10 -1(3) . . . . ?
C8 C9 C10 C11 0(3) . . . . ?
C7 N6 C11 C10 4(2) . . . . ?
Mn2 N6 C11 C10 -174.2(11) . . . . ?
C7 N6 C11 C12 -178.4(11) . . . . ?
Mn2 N6 C11 C12 3.6(14) . . . . ?
C9 C10 C11 N6 -2(2) . . . . ?
C9 C10 C11 C12 -179.0(15) . . . . ?
Mn3 O2 C12 N7 9.2(17) . . . . ?
Mn2 O2 C12 N7 -178.0(10) . . . . ?
Mn3 O2 C12 C11 -171.7(8) . . . . ?
Mn2 O2 C12 C11 1.0(14) . . . . ?
N8 N7 C12 O2 -1.3(18) . . . . ?
N8 N7 C12 C11 179.6(10) . . . . ?
N6 C11 C12 O2 -2.9(16) . . . . ?
C10 C11 C12 O2 174.7(13) . . . . ?
N6 C11 C12 N7 176.2(11) . . . . ?
C10 C11 C12 N7 -6(2) . . . . ?
N7 N8 C13 N9 -2(2) . . . . ?
Mn3 N8 C13 N9 173.9(11) . . . . ?
N7 N8 C13 C14 178.6(11) . . . . ?
Mn3 N8 C13 C14 -5.0(16) . . . . ?
C15 N10 C14 C17 -2(2) . . . . ?
Mn3 N10 C14 C17 174.7(11) . . . . ?
C15 N10 C14 C13 179.1(12) . . . . ?
Mn3 N10 C14 C13 -4.4(15) . . . . ?
N9 C13 C14 N10 -172.7(14) . . . . ?
N8 C13 C14 N10 6.2(19) . . . . ?
N9 C13 C14 C17 8(2) . . . . ?
N8 C13 C14 C17 -172.9(14) . . . . ?
C14 N10 C15 C16 -1.0(19) . . . . ?
Mn3 N10 C15 C16 -177.0(10) . . . . ?
C17 N11 C16 C15 -1(3) . . . . ?
N10 C15 C16 N11 2(2) . . . . ?
C16 N11 C17 C14 -2(3) . . . . ?
N10 C14 C17 N11 4(2) . . . . ?
C13 C14 C17 N11 -177.4(15) . . . . ?
C21 N12 C18 C19 2(2) . . . . ?
Mn4 N12 C18 C19 -179.3(11) . . . . ?
C20 N13 C19 C18 -1(3) . . . . ?
N12 C18 C19 N13 -2(3) . . . . ?
C19 N13 C20 C21 4(3) . . . . ?
C18 N12 C21 C20 1.3(19) . . . . ?
Mn4 N12 C21 C20 -177.9(9) . . . . ?
C18 N12 C21 C22 179.6(12) . . . . ?
Mn4 N12 C21 C22 0.4(13) . . . . ?
N13 C20 C21 N12 -4(2) . . . . ?
N13 C20 C21 C22 177.6(15) . . . . ?
N16 N15 C22 N14 1.6(18) . . . . ?
Mn4 N15 C22 N14 178.2(9) . . . . ?
N16 N15 C22 C21 -178.8(9) . . . . ?
Mn4 N15 C22 C21 -2.2(15) . . . . ?
N12 C21 C22 N15 0.9(16) . . . . ?
C20 C21 C22 N15 179.0(12) . . . . ?
N12 C21 C22 N14 -179.5(11) . . . . ?
C20 C21 C22 N14 -1(2) . . . . ?
Mn4 O3 C23 N16 2.6(14) . . . . ?
Mn5 O3 C23 N16 -175.8(8) . . . . ?
Mn4 O3 C23 C24 -179.8(7) . . . . ?
Mn5 O3 C23 C24 1.7(12) . . . . ?
N15 N16 C23 O3 -1.4(16) . . . . ?
N15 N16 C23 C24 -178.8(10) . . . . ?
C28 N17 C24 C25 2.2(19) . . . . ?
Mn5 N17 C24 C25 177.4(11) . . . . ?
C28 N17 C24 C23 180.0(10) . . . . ?
Mn5 N17 C24 C23 -4.8(13) . . . . ?
O3 C23 C24 N17 1.9(14) . . . . ?
N16 C23 C24 N17 179.5(10) . . . . ?
O3 C23 C24 C25 179.6(13) . . . . ?
N16 C23 C24 C25 -2.8(19) . . . . ?
N17 C24 C25 C26 -2(2) . . . . ?
C23 C24 C25 C26 -179.3(13) . . . . ?
C24 C25 C26 C27 0(2) . . . . ?
C25 C26 C27 C28 1(2) . . . . ?
C24 N17 C28 C27 -0.9(18) . . . . ?
Mn5 N17 C28 C27 -176.2(10) . . . . ?
C24 N17 C28 C29 179.0(10) . . . . ?
Mn5 N17 C28 C29 3.8(13) . . . . ?
C26 C27 C28 N17 -1(2) . . . . ?
C26 C27 C28 C29 179.4(12) . . . . ?
N19 N18 C29 O4 -0.4(16) . . . . ?
N19 N18 C29 C28 176.8(9) . . . . ?
Mn6 O4 C29 N18 5.3(14) . . . . ?
Mn5 O4 C29 N18 -176.2(9) . . . . ?
Mn6 O4 C29 C28 -172.0(7) . . . . ?
Mn5 O4 C29 C28 6.5(11) . . . . ?
N17 C28 C29 N18 175.9(10) . . . . ?
C27 C28 C29 N18 -4.2(18) . . . . ?
N17 C28 C29 O4 -6.6(14) . . . . ?
C27 C28 C29 O4 173.3(11) . . . . ?
N18 N19 C30 N20 3.7(19) . . . . ?
Mn6 N19 C30 N20 -178.7(11) . . . . ?
N18 N19 C30 C31 178.4(9) . . . . ?
Mn6 N19 C30 C31 -4.0(15) . . . . ?
C32 N21 C31 C34 1.9(17) . . . . ?
Mn6 N21 C31 C34 -179.6(10) . . . . ?
C32 N21 C31 C30 177.3(11) . . . . ?
Mn6 N21 C31 C30 -4.2(13) . . . . ?
N19 C30 C31 N21 5.3(16) . . . . ?
N20 C30 C31 N21 -179.9(13) . . . . ?
N19 C30 C31 C34 -179.6(12) . . . . ?
N20 C30 C31 C34 -5(2) . . . . ?
C31 N21 C32 C33 -1.2(19) . . . . ?
Mn6 N21 C32 C33 -179.4(10) . . . . ?
C34 N22 C33 C32 -6(2) . . . . ?
N21 C32 C33 N22 3(2) . . . . ?
C33 N22 C34 C31 7(2) . . . . ?
N21 C31 C34 N22 -5(2) . . . . ?
C30 C31 C34 N22 179.9(13) . . . . ?
C38 N23 C35 C36 0.8(17) . . . . ?
Mn7 N23 C35 C36 178.4(9) . . . . ?
C37 N24 C36 C35 -1.9(19) . . . . ?
N23 C35 C36 N24 1.5(19) . . . . ?
C36 N24 C37 C38 0.0(19) . . . . ?
C35 N23 C38 C37 -2.7(16) . . . . ?
Mn7 N23 C38 C37 179.6(9) . . . . ?
C35 N23 C38 C39 177.9(10) . . . . ?
Mn7 N23 C38 C39 0.2(12) . . . . ?
N24 C37 C38 N23 2.4(19) . . . . ?
N24 C37 C38 C39 -178.3(11) . . . . ?
N27 N26 C39 N25 -1.8(16) . . . . ?
Mn7 N26 C39 N25 173.9(9) . . . . ?
N27 N26 C39 C38 -177.9(9) . . . . ?
Mn7 N26 C39 C38 -2.1(13) . . . . ?
N23 C38 C39 N25 -175.0(10) . . . . ?
C37 C38 C39 N25 5.6(17) . . . . ?
N23 C38 C39 N26 1.1(14) . . . . ?
C37 C38 C39 N26 -178.2(11) . . . . ?
N26 N27 C40 O5 1.4(16) . . . . ?
N26 N27 C40 C41 179.6(9) . . . . ?
Mn7 O5 C40 N27 3.5(14) . . . . ?
Mn8 O5 C40 N27 179.8(9) . . . . ?
Mn7 O5 C40 C41 -174.8(7) . . . . ?
Mn8 O5 C40 C41 1.5(12) . . . . ?
C45 N28 C41 C42 -2.7(18) . . . . ?
Mn8 N28 C41 C42 175.1(10) . . . . ?
C45 N28 C41 C40 -175.8(10) . . . . ?
Mn8 N28 C41 C40 2.0(13) . . . . ?
N27 C40 C41 N28 179.3(10) . . . . ?
O5 C40 C41 N28 -2.3(15) . . . . ?
N27 C40 C41 C42 6.5(18) . . . . ?
O5 C40 C41 C42 -175.1(12) . . . . ?
N28 C41 C42 C43 2(2) . . . . ?
C40 C41 C42 C43 174.5(13) . . . . ?
C41 C42 C43 C44 1(2) . . . . ?
C42 C43 C44 C45 -3(3) . . . . ?
C41 N28 C45 C44 0.4(19) . . . . ?
Mn8 N28 C45 C44 -177.3(10) . . . . ?
C41 N28 C45 C46 178.5(10) . . . . ?
Mn8 N28 C45 C46 0.7(13) . . . . ?
C43 C44 C45 N28 2(2) . . . . ?
C43 C44 C45 C46 -175.3(14) . . . . ?
Mn9 O6 C46 N29 3.0(15) . . . . ?
Mn8 O6 C46 N29 -177.7(9) . . . . ?
Mn9 O6 C46 C45 -171.6(7) . . . . ?
Mn8 O6 C46 C45 7.6(13) . . . . ?
N30 N29 C46 O6 0.4(16) . . . . ?
N30 N29 C46 C45 175.0(9) . . . . ?
N28 C45 C46 O6 -5.4(15) . . . . ?
C44 C45 C46 O6 172.5(13) . . . . ?
N28 C45 C46 N29 179.5(10) . . . . ?
C44 C45 C46 N29 -3(2) . . . . ?
N29 N30 C47 N31 -2.1(18) . . . . ?
Mn9 N30 C47 N31 -177.5(10) . . . . ?
N29 N30 C47 C48 178.0(9) . . . . ?
Mn9 N30 C47 C48 2.6(15) . . . . ?
C49 N32 C48 C51 -0.1(15) . . . . ?
Mn9 N32 C48 C51 -179.1(8) . . . . ?
C49 N32 C48 C47 -178.7(10) . . . . ?
Mn9 N32 C48 C47 2.3(12) . . . . ?
N30 C47 C48 N32 -3.1(15) . . . . ?
N31 C47 C48 N32 176.9(11) . . . . ?
N30 C47 C48 C51 178.3(11) . . . . ?
N31 C47 C48 C51 -1.6(19) . . . . ?
C48 N32 C49 C50 2.8(16) . . . . ?
Mn9 N32 C49 C50 -178.4(8) . . . . ?
C51 N33 C50 C49 3(2) . . . . ?
N32 C49 C50 N33 -4.4(19) . . . . ?
C50 N33 C51 C48 -0.4(19) . . . . ?
N32 C48 C51 N33 -1.3(18) . . . . ?
C47 C48 C51 N33 177.2(11) . . . . ?
C55 N34 C52 C53 -2(2) . . . . ?
Mn1 N34 C52 C53 178.7(13) . . . . ?
N34 C52 C53 N35 -1(3) . . . . ?
C54 N35 C53 C52 2(3) . . . . ?
C53 N35 C54 C55 0(3) . . . . ?
C52 N34 C55 C54 4(2) . . . . ?
Mn1 N34 C55 C54 -176.9(12) . . . . ?
C52 N34 C55 C56 -175.5(13) . . . . ?
Mn1 N34 C55 C56 4.0(17) . . . . ?
N35 C54 C55 N34 -3(3) . . . . ?
N35 C54 C55 C56 176.2(16) . . . . ?
N38 N37 C56 N36 2(2) . . . . ?
Mn1 N37 C56 N36 -174.3(12) . . . . ?
N38 N37 C56 C55 -179.9(11) . . . . ?
Mn1 N37 C56 C55 3.6(18) . . . . ?
N34 C55 C56 N36 173.0(15) . . . . ?
C54 C55 C56 N36 -6(3) . . . . ?
N34 C55 C56 N37 -5(2) . . . . ?
C54 C55 C56 N37 176.0(15) . . . . ?
N37 N38 C57 O7 0.2(18) . . . . ?
N37 N38 C57 C58 179.1(11) . . . . ?
Mn4 O7 C57 N38 -179.9(10) . . . . ?
Mn1 O7 C57 N38 -6.8(16) . . . . ?
Mn4 O7 C57 C58 1.1(15) . . . . ?
Mn1 O7 C57 C58 174.2(9) . . . . ?
C62 N39 C58 C59 0(2) . . . . ?
Mn4 N39 C58 C59 176.6(11) . . . . ?
C62 N39 C58 C57 179.4(11) . . . . ?
Mn4 N39 C58 C57 -3.9(15) . . . . ?
N38 C57 C58 C59 2(2) . . . . ?
O7 C57 C58 C59 -178.8(14) . . . . ?
N38 C57 C58 N39 -177.3(11) . . . . ?
O7 C57 C58 N39 1.8(17) . . . . ?
N39 C58 C59 C60 0(3) . . . . ?
C57 C58 C59 C60 -179.5(16) . . . . ?
C58 C59 C60 C61 1(3) . . . . ?
C59 C60 C61 C62 -1(3) . . . . ?
C58 N39 C62 C61 -0.4(19) . . . . ?
Mn4 N39 C62 C61 -177.0(10) . . . . ?
C58 N39 C62 C63 -178.6(11) . . . . ?
Mn4 N39 C62 C63 4.8(14) . . . . ?
C60 C61 C62 N39 1(2) . . . . ?
C60 C61 C62 C63 178.8(15) . . . . ?
Mn7 O8 C63 N40 -1.4(15) . . . . ?
Mn4 O8 C63 N40 175.3(9) . . . . ?
Mn7 O8 C63 C62 175.1(8) . . . . ?
Mn4 O8 C63 C62 -8.2(14) . . . . ?
N41 N40 C63 O8 0.4(17) . . . . ?
N41 N40 C63 C62 -176.1(10) . . . . ?
N39 C62 C63 O8 2.3(16) . . . . ?
C61 C62 C63 O8 -175.7(13) . . . . ?
N39 C62 C63 N40 179.0(11) . . . . ?
C61 C62 C63 N40 1(2) . . . . ?
N40 N41 C64 N42 -0.3(18) . . . . ?
Mn7 N41 C64 N42 178.4(10) . . . . ?
N40 N41 C64 C65 -178.8(10) . . . . ?
Mn7 N41 C64 C65 0.0(16) . . . . ?
C66 N43 C65 C68 0.9(18) . . . . ?
Mn7 N43 C65 C68 -179.7(10) . . . . ?
C66 N43 C65 C64 178.9(10) . . . . ?
Mn7 N43 C65 C64 -1.7(12) . . . . ?
N41 C64 C65 C68 179.2(12) . . . . ?
N42 C64 C65 C68 1(2) . . . . ?
N41 C64 C65 N43 1.2(16) . . . . ?
N42 C64 C65 N43 -177.3(11) . . . . ?
C65 N43 C66 C67 -1.2(17) . . . . ?
Mn7 N43 C66 C67 179.4(9) . . . . ?
C68 N44 C67 C66 -2(2) . . . . ?
N43 C66 C67 N44 2(2) . . . . ?
N43 C65 C68 N44 -1(2) . . . . ?
C64 C65 C68 N44 -178.8(12) . . . . ?
C67 N44 C68 C65 2(2) . . . . ?
C72 N45 C69 C70 -1.5(19) . . . . ?
Mn2 N45 C69 C70 -179.9(10) . . . . ?
C71 N46 C70 C69 -3(2) . . . . ?
N45 C69 C70 N46 3(2) . . . . ?
C70 N46 C71 C72 2(2) . . . . ?
C69 N45 C72 C71 1.0(19) . . . . ?
Mn2 N45 C72 C71 179.7(10) . . . . ?
C69 N45 C72 C73 -179.0(11) . . . . ?
Mn2 N45 C72 C73 -0.3(13) . . . . ?
N46 C71 C72 N45 -1(2) . . . . ?
N46 C71 C72 C73 178.5(13) . . . . ?
N49 N48 C73 N47 0.4(19) . . . . ?
Mn2 N48 C73 N47 -179.9(11) . . . . ?
N49 N48 C73 C72 178.7(9) . . . . ?
Mn2 N48 C73 C72 -1.6(15) . . . . ?
N45 C72 C73 N47 179.5(13) . . . . ?
C71 C72 C73 N47 0(2) . . . . ?
N45 C72 C73 N48 1.1(16) . . . . ?
C71 C72 C73 N48 -178.9(12) . . . . ?
N48 N49 C74 O9 0.6(15) . . . . ?
N48 N49 C74 C75 -178.7(9) . . . . ?
Mn2 O9 C74 N49 -4.6(14) . . . . ?
Mn5 O9 C74 N49 176.4(9) . . . . ?
Mn2 O9 C74 C75 174.7(7) . . . . ?
Mn5 O9 C74 C75 -4.3(12) . . . . ?
C79 N50 C75 C76 -1.8(18) . . . . ?
Mn5 N50 C75 C76 176.7(11) . . . . ?
C79 N50 C75 C74 179.0(10) . . . . ?
Mn5 N50 C75 C74 -2.4(13) . . . . ?
N49 C74 C75 N50 -176.3(10) . . . . ?
O9 C74 C75 N50 4.4(14) . . . . ?
N49 C74 C75 C76 4.6(19) . . . . ?
O9 C74 C75 C76 -174.7(12) . . . . ?
N50 C75 C76 C77 1(2) . . . . ?
C74 C75 C76 C77 180.0(13) . . . . ?
C75 C76 C77 C78 0(3) . . . . ?
C76 C77 C78 C79 -1(3) . . . . ?
C75 N50 C79 C78 1.5(18) . . . . ?
Mn5 N50 C79 C78 -177.0(11) . . . . ?
C75 N50 C79 C80 -179.1(9) . . . . ?
Mn5 N50 C79 C80 2.3(13) . . . . ?
C77 C78 C79 N50 0(2) . . . . ?
C77 C78 C79 C80 -179.6(14) . . . . ?
N52 N51 C80 O10 1.6(15) . . . . ?
N52 N51 C80 C79 -178.8(9) . . . . ?
Mn8 O10 C80 N51 -4.4(13) . . . . ?
Mn5 O10 C80 N51 175.1(8) . . . . ?
Mn8 O10 C80 C79 176.0(7) . . . . ?
Mn5 O10 C80 C79 -4.6(12) . . . . ?
N50 C79 C80 N51 -178.2(10) . . . . ?
C78 C79 C80 N51 1.2(18) . . . . ?
N50 C79 C80 O10 1.5(14) . . . . ?
C78 C79 C80 O10 -179.1(12) . . . . ?
N51 N52 C81 N53 -2.7(17) . . . . ?
Mn8 N52 C81 N53 -178.1(9) . . . . ?
N51 N52 C81 C82 178.3(8) . . . . ?
Mn8 N52 C81 C82 2.9(14) . . . . ?
C83 N54 C82 C85 2.1(17) . . . . ?
Mn8 N54 C82 C85 -178.1(9) . . . . ?
C83 N54 C82 C81 179.9(10) . . . . ?
Mn8 N54 C82 C81 -0.3(12) . . . . ?
N53 C81 C82 N54 179.5(11) . . . . ?
N52 C81 C82 N54 -1.4(14) . . . . ?
N53 C81 C82 C85 -2.6(18) . . . . ?
N52 C81 C82 C85 176.5(11) . . . . ?
C82 N54 C83 C84 -3.8(19) . . . . ?
Mn8 N54 C83 C84 176.4(10) . . . . ?
C85 N55 C84 C83 -3(2) . . . . ?
N54 C83 C84 N55 5(2) . . . . ?
C84 N55 C85 C82 1(2) . . . . ?
N54 C82 C85 N55 -0.9(19) . . . . ?
C81 C82 C85 N55 -178.6(11) . . . . ?
C89 N56 C86 C87 -1(2) . . . . ?
Mn3 N56 C86 C87 -179.5(13) . . . . ?
C88 N57 C87 C86 -2(3) . . . . ?
N56 C86 C87 N57 2(3) . . . . ?
C87 N57 C88 C89 2(3) . . . . ?
C86 N56 C89 C88 1(2) . . . . ?
Mn3 N56 C89 C88 179.0(10) . . . . ?
C86 N56 C89 C90 179.8(11) . . . . ?
Mn3 N56 C89 C90 -1.8(14) . . . . ?
N57 C88 C89 N56 -1(2) . . . . ?
N57 C88 C89 C90 179.9(13) . . . . ?
N60 N59 C90 N58 2.8(17) . . . . ?
Mn3 N59 C90 N58 177.8(9) . . . . ?
N60 N59 C90 C89 -178.1(9) . . . . ?
Mn3 N59 C90 C89 -3.1(14) . . . . ?
N56 C89 C90 N59 3.1(16) . . . . ?
C88 C89 C90 N59 -177.8(12) . . . . ?
N56 C89 C90 N58 -177.9(11) . . . . ?
C88 C89 C90 N58 1.3(19) . . . . ?
Mn3 O11 C91 N60 -3.9(14) . . . . ?
Mn6 O11 C91 N60 178.1(9) . . . . ?
Mn3 O11 C91 C92 174.9(8) . . . . ?
Mn6 O11 C91 C92 -3.1(13) . . . . ?
N59 N60 C91 O11 0.9(15) . . . . ?
N59 N60 C91 C92 -177.8(10) . . . . ?
C96 N61 C92 C93 1.9(19) . . . . ?
Mn6 N61 C92 C93 178.8(11) . . . . ?
C96 N61 C92 C91 -175.7(11) . . . . ?
Mn6 N61 C92 C91 1.1(14) . . . . ?
O11 C91 C92 N61 1.4(16) . . . . ?
N60 C91 C92 N61 -179.8(11) . . . . ?
O11 C91 C92 C93 -176.3(13) . . . . ?
N60 C91 C92 C93 3(2) . . . . ?
N61 C92 C93 C94 1(2) . . . . ?
C91 C92 C93 C94 178.5(15) . . . . ?
C92 C93 C94 C95 -5(3) . . . . ?
C93 C94 C95 C96 6(3) . . . . ?
C92 N61 C96 C95 -0.9(19) . . . . ?
Mn6 N61 C96 C95 -177.7(11) . . . . ?
C92 N61 C96 C97 179.5(10) . . . . ?
Mn6 N61 C96 C97 2.8(13) . . . . ?
C94 C95 C96 N61 -3(2) . . . . ?
C94 C95 C96 C97 176.3(16) . . . . ?
N63 N62 C97 O12 1.8(16) . . . . ?
N63 N62 C97 C96 178.8(9) . . . . ?
Mn9 O12 C97 N62 -9.5(14) . . . . ?
Mn6 O12 C97 N62 -180.0(9) . . . . ?
Mn9 O12 C97 C96 173.5(7) . . . . ?
Mn6 O12 C97 C96 3.0(12) . . . . ?
N61 C96 C97 N62 179.0(10) . . . . ?
C95 C96 C97 N62 0(2) . . . . ?
N61 C96 C97 O12 -3.7(15) . . . . ?
C95 C96 C97 O12 176.8(13) . . . . ?
N62 N63 C98 N64 -1.6(18) . . . . ?
Mn9 N63 C98 N64 179.5(10) . . . . ?
N62 N63 C98 C99 178.5(9) . . . . ?
Mn9 N63 C98 C99 -0.4(14) . . . . ?
C100 N65 C99 C102 -0.3(16) . . . . ?
Mn9 N65 C99 C102 177.7(9) . . . . ?
C100 N65 C99 C98 -178.3(9) . . . . ?
Mn9 N65 C99 C98 -0.3(12) . . . . ?
N63 C98 C99 N65 0.4(14) . . . . ?
N64 C98 C99 N65 -179.5(11) . . . . ?
N63 C98 C99 C102 -177.5(11) . . . . ?
N64 C98 C99 C102 2.5(18) . . . . ?
C99 N65 C100 C101 0.0(16) . . . . ?
Mn9 N65 C100 C101 -177.9(8) . . . . ?
C102 N66 C101 C100 -2.5(19) . . . . ?
N65 C100 C101 N66 1.5(19) . . . . ?
C101 N66 C102 C99 2.1(19) . . . . ?
N65 C99 C102 N66 -0.8(19) . . . . ?
C98 C99 C102 N66 177.1(11) . . . . ?
